data_4028281
loop_
_publ_author_name
'Ling Chen'
'Ying-Ming Zhang'
'Li-Hua Wang'
'Yu Liu'

_publ_section_title
;
 Molecular Binding Behaviors of Pyromellitic and Naphthalene Diimide
 Derivatives by Tetrasulfonated 1,5-Dinaphtho-(3n+8)-crown-n (n= 8, 10) in
 Aqueous Solution
;
_journal_name_full 'Journal of Organic Chemistry'
_journal_page_first 5357
_journal_page_last 5363
_journal_paper_doi 10.1021/jo400519z
_journal_volume 78
_journal_year 2013
_chemical_formula_sum 'C76 H114 N8 O38.25 S4'
_chemical_formula_weight 1879.99
_chemical_name_systematic
; 
 ? 
;
_space_group_IT_number 2
_symmetry_cell_setting triclinic
_symmetry_space_group_name_Hall '-P 1'
_symmetry_space_group_name_H-M 'P -1'
_atom_sites_solution_hydrogens geom
_atom_sites_solution_primary direct
_atom_sites_solution_secondary difmap
_audit_creation_method SHELXL-97
_cell_angle_alpha 77.835(13)
_cell_angle_beta 76.289(13)
_cell_angle_gamma 80.419(14)
_cell_formula_units_Z 4
_cell_length_a 18.452(5)
_cell_length_b 21.012(5)
_cell_length_c 23.169(5)
_cell_measurement_reflns_used 26426
_cell_measurement_temperature 113(2)
_cell_measurement_theta_max 28.0
_cell_measurement_theta_min 1.8
_cell_volume 8467(4)
_computing_cell_refinement CrystalClear
_computing_data_collection CrystalClear
_computing_data_reduction CrystalClear
_computing_molecular_graphics 'Bruker SHELXTL'
_computing_publication_material 'CrystalStructure 3.8'
_computing_structure_refinement 'SHELXL-97 (Sheldrick, 1997)'
_computing_structure_solution 'SHELXS-97 (Sheldrick, 1990)'
_diffrn_ambient_temperature 113(2)
_diffrn_detector_area_resol_mean 14.22
_diffrn_measured_fraction_theta_full 0.994
_diffrn_measured_fraction_theta_max 0.994
_diffrn_measurement_device_type 'Rigaku Saturn724 CCD'
_diffrn_measurement_method '\w and \f scans'
_diffrn_radiation_monochromator multilayer
_diffrn_radiation_source 'rotating anode'
_diffrn_radiation_type MoK\a
_diffrn_radiation_wavelength 0.71073
_diffrn_reflns_av_R_equivalents 0.0877
_diffrn_reflns_av_sigmaI/netI 0.1262
_diffrn_reflns_limit_h_max 21
_diffrn_reflns_limit_h_min -21
_diffrn_reflns_limit_k_max 25
_diffrn_reflns_limit_k_min -25
_diffrn_reflns_limit_l_max 27
_diffrn_reflns_limit_l_min -27
_diffrn_reflns_number 78323
_diffrn_reflns_theta_full 25.02
_diffrn_reflns_theta_max 25.02
_diffrn_reflns_theta_min 1.82
_diffrn_standards_decay_% 0
_diffrn_standards_interval_count 0
_diffrn_standards_interval_time 0
_diffrn_standards_number 0
_exptl_absorpt_coefficient_mu 0.211
_exptl_absorpt_correction_T_max 0.9833
_exptl_absorpt_correction_T_min 0.9471
_exptl_absorpt_correction_type multi-scan
_exptl_absorpt_process_details CrystalClear
_exptl_crystal_colour Colorless
_exptl_crystal_density_diffrn 1.475
_exptl_crystal_description Prism
_exptl_crystal_F_000 3984
_exptl_crystal_size_max 0.26
_exptl_crystal_size_mid 0.20
_exptl_crystal_size_min 0.08
_refine_diff_density_max 1.205
_refine_diff_density_min -0.587
_refine_diff_density_rms 0.094
_refine_ls_extinction_method none
_refine_ls_goodness_of_fit_ref 1.088
_refine_ls_hydrogen_treatment constr
_refine_ls_matrix_type full
_refine_ls_number_parameters 2349
_refine_ls_number_reflns 29686
_refine_ls_number_restraints 207
_refine_ls_restrained_S_all 1.087
_refine_ls_R_factor_all 0.1366
_refine_ls_R_factor_gt 0.0932
_refine_ls_shift/su_max 0.000
_refine_ls_shift/su_mean 0.000
_refine_ls_structure_factor_coef Fsqd
_refine_ls_weighting_details 'calc w=1/[\s^2^(Fo^2^)+(0.1176P)^2^+4.4847P] where P=(Fo^2^+2Fc^2^)/3'
_refine_ls_weighting_scheme calc
_refine_ls_wR_factor_gt 0.2373
_refine_ls_wR_factor_ref 0.2709
_reflns_number_gt 19872
_reflns_number_total 29686
_reflns_threshold_expression >2sigma(I)
_cod_data_source_file jo400519z_si_001.cif
_cod_data_source_block shelx
_cod_database_code 4028281

loop_
_symmetry_equiv_pos_as_xyz
'x, y, z'
'-x, -y, -z'

loop_
_atom_site_label
_atom_site_type_symbol
_atom_site_fract_x
_atom_site_fract_y
_atom_site_fract_z
_atom_site_U_iso_or_equiv
_atom_site_adp_type
_atom_site_occupancy
_atom_site_symmetry_multiplicity
_atom_site_calc_flag
_atom_site_refinement_flags
_atom_site_disorder_assembly
_atom_site_disorder_group
S1 S 0.60506(8) -0.15149(7) 0.18406(6) 0.0343(3) Uani 1 1 d . . .
S2 S 0.86899(7) 0.06016(6) 0.13756(6) 0.0285(3) Uani 1 1 d . . .
S3 S 0.33458(7) 0.18800(6) 0.35515(6) 0.0262(3) Uani 1 1 d . . .
S4 S 0.62551(7) 0.37389(6) 0.31095(6) 0.0248(3) Uani 1 1 d . . .
S5 S 0.10673(7) 0.37547(6) 0.18909(6) 0.0249(3) Uani 1 1 d . . .
S6 S 0.40488(7) 0.55395(6) 0.14793(6) 0.0244(3) Uani 1 1 d . . .
S7 S -0.14414(7) 0.69862(6) 0.35255(5) 0.0230(3) Uani 1 1 d . . .
S8 S 0.14356(7) 0.88015(6) 0.32733(6) 0.0250(3) Uani 1 1 d . C .
O1 O 0.6319(2) -0.21964(18) 0.20764(18) 0.0459(10) Uani 1 1 d . . .
O2 O 0.6187(2) -0.13807(18) 0.11814(16) 0.0382(9) Uani 1 1 d . . .
O3 O 0.5275(2) -0.13478(19) 0.21289(17) 0.0430(10) Uani 1 1 d . . .
O4 O 0.91543(19) -0.00335(17) 0.13966(16) 0.0347(9) Uani 1 1 d . . .
O5 O 0.87421(19) 0.09660(17) 0.18318(16) 0.0326(8) Uani 1 1 d . . .
O6 O 0.8814(2) 0.10019(18) 0.07705(16) 0.0372(9) Uani 1 1 d . . .
O7 O 0.82152(19) -0.01957(16) 0.25676(15) 0.0284(8) Uani 1 1 d . . .
O8 O 0.89351(19) -0.01324(17) 0.38612(15) 0.0327(9) Uani 1 1 d . . .
O9 O 0.90781(19) 0.10610(17) 0.42938(16) 0.0337(9) Uani 1 1 d . . .
O10 O 0.76870(18) 0.18710(16) 0.46384(15) 0.0281(8) Uani 1 1 d . . .
O11 O 0.63744(17) 0.23801(15) 0.36605(15) 0.0243(8) Uani 1 1 d . . .
O12 O 0.32050(19) 0.14512(17) 0.41407(16) 0.0363(9) Uani 1 1 d . . .
O13 O 0.32391(19) 0.15716(17) 0.30750(17) 0.0351(9) Uani 1 1 d . . .
O14 O 0.29339(18) 0.25314(16) 0.35650(16) 0.0311(8) Uani 1 1 d . . .
O15 O 0.70137(18) 0.34477(17) 0.29128(16) 0.0314(8) Uani 1 1 d . . .
O16 O 0.60134(19) 0.36925(17) 0.37585(15) 0.0312(8) Uani 1 1 d . . .
O17 O 0.6150(2) 0.44200(17) 0.27919(18) 0.0401(10) Uani 1 1 d . . .
O18 O 0.38750(18) 0.26825(16) 0.23748(14) 0.0255(8) Uani 1 1 d . . .
O19 O 0.3255(2) 0.26203(18) 0.10364(15) 0.0350(9) Uani 1 1 d . A .
O20 O 0.2859(2) 0.14248(18) 0.07555(19) 0.0453(10) Uani 1 1 d . . .
O21 O 0.4117(2) 0.0012(2) 0.1252(2) 0.0548(12) Uani 1 1 d . . .
O22 O 0.57069(18) -0.01184(17) 0.13721(15) 0.0310(8) Uani 1 1 d . A .
O23 O 0.03206(18) 0.40648(17) 0.21098(16) 0.0321(8) Uani 1 1 d . . .
O24 O 0.12787(19) 0.38189(18) 0.12405(15) 0.0326(9) Uani 1 1 d . . .
O25 O 0.1170(2) 0.30668(16) 0.21885(17) 0.0366(9) Uani 1 1 d . . .
O26 O 0.44539(18) 0.48874(16) 0.14480(16) 0.0309(8) Uani 1 1 d . . .
O27 O 0.41584(18) 0.58297(16) 0.19654(16) 0.0302(8) Uani 1 1 d . . .
O28 O 0.41963(19) 0.59937(16) 0.09023(16) 0.0330(9) Uani 1 1 d . . .
O29 O 0.35005(18) 0.47148(15) 0.26464(14) 0.0233(7) Uani 1 1 d . . .
O30 O 0.40476(19) 0.47161(17) 0.40360(15) 0.0295(8) Uani 1 1 d . C .
O32 O 0.30196(19) 0.68035(17) 0.45244(17) 0.0348(9) Uani 1 1 d . . .
O33 O 0.16241(17) 0.74029(16) 0.36346(14) 0.0247(8) Uani 1 1 d . C .
O34 O -0.16138(18) 0.65679(16) 0.41180(15) 0.0281(8) Uani 1 1 d . . .
O35 O -0.15046(18) 0.66575(16) 0.30470(15) 0.0291(8) Uani 1 1 d . . .
O36 O -0.18591(18) 0.76384(16) 0.35149(15) 0.0291(8) Uani 1 1 d . . .
O37 O 0.22026(18) 0.85473(16) 0.30253(16) 0.0285(8) Uani 1 1 d . . .
O38 O 0.12168(19) 0.86493(17) 0.39283(15) 0.0326(9) Uani 1 1 d . . .
O39 O 0.12824(19) 0.95080(16) 0.30529(17) 0.0337(9) Uani 1 1 d . . .
O40 O -0.08801(17) 0.78429(16) 0.23697(14) 0.0249(8) Uani 1 1 d . . .
O41 O -0.14470(19) 0.78806(17) 0.09854(15) 0.0326(9) Uani 1 1 d . . .
O42 O -0.1494(2) 0.68181(19) 0.03051(19) 0.0453(10) Uani 1 1 d . . .
O43 O -0.03759(19) 0.57177(17) 0.04512(16) 0.0331(9) Uani 1 1 d . . .
O44 O 0.09975(17) 0.51111(16) 0.13602(15) 0.0250(8) Uani 1 1 d . . .
O45 O 0.9381(2) 0.16255(19) 0.93182(18) 0.0440(10) Uani 1 1 d . . .
O46 O 0.7056(2) 0.10251(19) 0.94756(18) 0.0437(10) Uani 1 1 d . . .
O47 O 0.7927(2) 0.40659(18) 1.03261(16) 0.0349(9) Uani 1 1 d . . .
O48 O 0.56249(19) 0.33432(17) 1.07095(16) 0.0340(9) Uani 1 1 d . . .
O49 O 0.1472(2) 0.75749(18) 0.16965(17) 0.0385(9) Uani 1 1 d . . .
O50 O 0.24660(19) 0.60029(18) 0.30862(16) 0.0350(9) Uani 1 1 d . . .
O51 O -0.0072(2) 0.44285(17) 0.33890(15) 0.0322(8) Uani 1 1 d . . .
O52 O -0.10416(19) 0.59370(17) 0.19451(15) 0.0300(8) Uani 1 1 d . . .
O53 O 0.69259(19) 0.91608(17) 0.43606(16) 0.0328(9) Uani 1 1 d . . .
O54 O 0.4642(2) 0.84817(18) 0.45242(16) 0.0355(9) Uani 1 1 d . . .
O55 O -0.05841(19) 0.34893(17) 0.46584(16) 0.0329(9) Uani 1 1 d . . .
O56 O 0.1788(2) 0.40842(18) 0.42415(17) 0.0364(9) Uani 1 1 d . . .
O57 O 0.82877(18) 0.16895(17) 0.29941(15) 0.0284(8) Uani 1 1 d . . .
O58 O 0.72587(18) 0.31014(17) 0.15312(15) 0.0294(8) Uani 1 1 d . . .
O59 O 0.48839(19) 0.13360(17) 0.18316(17) 0.0350(9) Uani 1 1 d . . .
O60 O 0.58872(19) -0.00827(17) 0.33219(16) 0.0314(8) Uani 1 1 d . . .
N1 N 0.8844(3) -0.0490(2) 0.9753(2) 0.0393(12) Uani 1 1 d . . .
N2 N 0.8298(3) 0.1175(2) 0.9363(2) 0.0374(11) Uani 1 1 d . . .
N3 N 0.6684(2) 0.3885(2) 1.04946(18) 0.0288(10) Uani 1 1 d . . .
N4 N 0.6232(2) 0.5599(2) 1.00881(18) 0.0250(9) Uani 1 1 d . . .
N5 N 0.3910(2) 0.7675(2) 0.17676(19) 0.0293(10) Uani 1 1 d . . .
N6 N 0.2127(2) 0.6875(2) 0.23602(19) 0.0299(10) Uani 1 1 d . . .
N7 N -0.0726(2) 0.51023(19) 0.27031(18) 0.0244(9) Uani 1 1 d . . .
N8 N -0.2267(2) 0.4731(2) 0.36913(18) 0.0253(9) Uani 1 1 d . . .
N13 N 0.6396(2) 0.6999(2) 0.49026(18) 0.0266(10) Uani 1 1 d . . .
N14 N 0.5871(2) 0.8670(2) 0.44219(19) 0.0319(10) Uani 1 1 d . . .
N15 N 0.1149(2) 0.1878(2) 0.48719(19) 0.0272(10) Uani 1 1 d . . .
N16 N 0.0684(2) 0.3619(2) 0.44311(19) 0.0301(10) Uani 1 1 d . . .
N17 N 0.9525(2) 0.2848(2) 0.12738(18) 0.0268(10) Uani 1 1 d . . .
N18 N 0.7943(2) 0.24753(19) 0.22191(17) 0.0228(9) Uani 1 1 d . . .
N19 N 0.5246(2) 0.0524(2) 0.25983(19) 0.0273(10) Uani 1 1 d . . .
N20 N 0.3503(2) -0.0329(2) 0.3278(2) 0.0362(11) Uani 1 1 d . . .
C1 C 0.7493(3) -0.1092(2) 0.2708(2) 0.0294(12) Uani 1 1 d . . .
H1A H 0.7680 -0.1313 0.3055 0.035 Uiso 1 1 calc R . .
C2 C 0.6983(3) -0.1363(2) 0.2509(2) 0.0288(12) Uani 1 1 d . . .
H2A H 0.6877 -0.1795 0.2696 0.035 Uiso 1 1 calc R . .
C3 C 0.6624(3) -0.1042(2) 0.2058(2) 0.0278(12) Uani 1 1 d . . .
C4 C 0.6808(3) -0.0394(2) 0.1763(2) 0.0238(11) Uani 1 1 d . . .
C5 C 0.6383(3) 0.0053(2) 0.1371(2) 0.0252(11) Uani 1 1 d . . .
C6 C 0.6631(3) 0.0631(3) 0.1059(2) 0.0319(12) Uani 1 1 d . . .
H6A H 0.6332 0.0926 0.0812 0.038 Uiso 1 1 calc R . .
C7 C 0.7324(3) 0.0794(2) 0.1098(2) 0.0278(12) Uani 1 1 d . . .
H7A H 0.7509 0.1177 0.0846 0.033 Uiso 1 1 calc R . .
C8 C 0.7736(3) 0.0412(2) 0.1491(2) 0.0252(11) Uani 1 1 d . . .
C9 C 0.7443(3) -0.0161(2) 0.1877(2) 0.0229(11) Uani 1 1 d . . .
C10 C 0.7730(3) -0.0499(2) 0.2398(2) 0.0246(11) Uani 1 1 d . . .
C11 C 0.8380(3) -0.0438(2) 0.3159(2) 0.0291(12) Uani 1 1 d . . .
H11N H 0.8641 -0.0891 0.3186 0.035 Uiso 1 1 calc R . .
H11O H 0.7912 -0.0435 0.3475 0.035 Uiso 1 1 calc R . .
C12 C 0.8877(3) 0.0022(2) 0.3235(2) 0.0289(12) Uani 1 1 d . . .
H12N H 0.9380 -0.0041 0.2969 0.035 Uiso 1 1 calc R . .
H12O H 0.8655 0.0483 0.3131 0.035 Uiso 1 1 calc R . .
C13 C 0.9601(3) 0.0050(3) 0.3962(3) 0.0350(13) Uani 1 1 d . . .
H13A H 1.0042 -0.0157 0.3699 0.042 Uiso 1 1 calc R . .
H13B H 0.9640 -0.0129 0.4386 0.042 Uiso 1 1 calc R . .
C14 C 0.9636(3) 0.0779(3) 0.3843(3) 0.0385(14) Uani 1 1 d . . .
H14A H 1.0141 0.0866 0.3860 0.046 Uiso 1 1 calc R . .
H14B H 0.9541 0.0976 0.3437 0.046 Uiso 1 1 calc R . .
C15 C 0.9011(3) 0.1770(3) 0.4169(3) 0.0349(13) Uani 1 1 d . . .
H15A H 0.8886 0.1937 0.3767 0.042 Uiso 1 1 calc R . .
H15B H 0.9495 0.1918 0.4165 0.042 Uiso 1 1 calc R . .
C16 C 0.8411(3) 0.2030(3) 0.4642(2) 0.0314(13) Uani 1 1 d . . .
H16A H 0.8533 0.1847 0.5043 0.038 Uiso 1 1 calc R . .
H16B H 0.8395 0.2513 0.4578 0.038 Uiso 1 1 calc R . .
C17 C 0.7342(3) 0.2310(2) 0.4186(2) 0.0247(11) Uani 1 1 d . . .
H17A H 0.7706 0.2379 0.3795 0.030 Uiso 1 1 calc R . .
H17B H 0.7152 0.2740 0.4310 0.030 Uiso 1 1 calc R . .
C18 C 0.6706(3) 0.1978(2) 0.4134(2) 0.0260(11) Uani 1 1 d . . .
H18A H 0.6896 0.1535 0.4036 0.031 Uiso 1 1 calc R . .
H18B H 0.6330 0.1931 0.4519 0.031 Uiso 1 1 calc R . .
C19 C 0.5711(3) 0.2241(2) 0.3600(2) 0.0218(11) Uani 1 1 d . . .
C20 C 0.5419(3) 0.1666(2) 0.3879(2) 0.0222(11) Uani 1 1 d . . .
H20A H 0.5701 0.1336 0.4115 0.027 Uiso 1 1 calc R . .
C21 C 0.4714(3) 0.1561(2) 0.3822(2) 0.0213(10) Uani 1 1 d . . .
H21A H 0.4502 0.1181 0.4054 0.026 Uiso 1 1 calc R . .
C22 C 0.4319(3) 0.1990(2) 0.3439(2) 0.0234(11) Uani 1 1 d . . .
C23 C 0.4670(3) 0.2548(2) 0.3061(2) 0.0194(10) Uani 1 1 d . . .
C24 C 0.4411(3) 0.2921(2) 0.2538(2) 0.0221(11) Uani 1 1 d . . .
C25 C 0.4726(3) 0.3474(2) 0.2223(2) 0.0248(11) Uani 1 1 d . . .
H25A H 0.4559 0.3711 0.1872 0.030 Uiso 1 1 calc R . .
C26 C 0.5290(3) 0.3690(2) 0.2414(2) 0.0245(11) Uani 1 1 d . . .
H26A H 0.5464 0.4096 0.2210 0.029 Uiso 1 1 calc R . .
C27 C 0.5602(3) 0.3340(2) 0.2883(2) 0.0239(11) Uani 1 1 d . . .
C28 C 0.5338(3) 0.2717(2) 0.3190(2) 0.0207(10) Uani 1 1 d . . .
C29 C 0.3769(3) 0.2914(3) 0.1768(2) 0.0261(11) Uani 1 1 d . . .
H29A H 0.4253 0.2865 0.1475 0.031 Uiso 1 1 calc R . .
H29B H 0.3557 0.3382 0.1714 0.031 Uiso 1 1 calc R . .
C30 C 0.3233(3) 0.2501(3) 0.1675(2) 0.0285(12) Uani 1 1 d . . .
H30A H 0.3387 0.2031 0.1819 0.034 Uiso 1 1 calc R . .
H30B H 0.2719 0.2624 0.1900 0.034 Uiso 1 1 calc R . .
C31 C 0.2575(3) 0.2552(3) 0.0889(2) 0.0355(13) Uani 1 1 d . . .
H31A H 0.2623 0.2685 0.0447 0.043 Uiso 1 1 calc R A .
H31B H 0.2168 0.2857 0.1084 0.043 Uiso 1 1 calc R . .
C32 C 0.2353(3) 0.1880(3) 0.1073(3) 0.0415(15) Uani 1 1 d . A .
H32A H 0.2330 0.1734 0.1511 0.050 Uiso 1 1 calc R . .
H32B H 0.1844 0.1888 0.1000 0.050 Uiso 1 1 calc R . .
C33 C 0.3226(5) 0.0933(4) 0.1190(4) 0.045(2) Uani 0.756(9) 1 d PU A 1
H33A H 0.2851 0.0681 0.1489 0.054 Uiso 0.756(9) 1 calc PR A 1
H33B H 0.3492 0.1148 0.1406 0.054 Uiso 0.756(9) 1 calc PR A 1
C34 C 0.3769(4) 0.0496(4) 0.0812(4) 0.044(2) Uani 0.756(9) 1 d PU A 1
H34A H 0.3506 0.0282 0.0593 0.052 Uiso 0.756(9) 1 calc PR A 1
H34B H 0.4149 0.0745 0.0516 0.052 Uiso 0.756(9) 1 calc PR A 1
C33' C 0.3077(14) 0.0724(12) 0.0938(12) 0.043(4) Uani 0.244(9) 1 d PU A 2
H33C H 0.3197 0.0490 0.0592 0.052 Uiso 0.244(9) 1 calc PR A 2
H33D H 0.2684 0.0518 0.1259 0.052 Uiso 0.244(9) 1 calc PR A 2
C34' C 0.3783(15) 0.0749(12) 0.1174(12) 0.044(4) Uani 0.244(9) 1 d PU A 2
H34C H 0.3651 0.0908 0.1564 0.053 Uiso 0.244(9) 1 calc PR A 2
H34D H 0.4133 0.1029 0.0878 0.053 Uiso 0.244(9) 1 calc PR A 2
C35 C 0.4766(3) -0.0301(3) 0.0908(3) 0.0521(17) Uani 1 1 d . A .
H35A H 0.4667 -0.0317 0.0510 0.063 Uiso 1 1 calc R . .
H35B H 0.4868 -0.0759 0.1117 0.063 Uiso 1 1 calc R . .
C36 C 0.5448(3) 0.0042(3) 0.0814(3) 0.0503(17) Uani 1 1 d . . .
H36A H 0.5844 -0.0107 0.0484 0.060 Uiso 1 1 calc R A .
H36B H 0.5317 0.0522 0.0707 0.060 Uiso 1 1 calc R . .
C37 C 0.2642(3) 0.3932(2) 0.2772(2) 0.0236(11) Uani 1 1 d . . .
H37A H 0.2809 0.3679 0.3118 0.028 Uiso 1 1 calc R . .
C38 C 0.2072(3) 0.3743(2) 0.2565(2) 0.0231(11) Uani 1 1 d . . .
H38A H 0.1897 0.3333 0.2748 0.028 Uiso 1 1 calc R . .
C39 C 0.1755(3) 0.4121(2) 0.2114(2) 0.0196(10) Uani 1 1 d . . .
C40 C 0.2040(3) 0.4728(2) 0.1818(2) 0.0202(10) Uani 1 1 d . . .
C41 C 0.1664(3) 0.5227(2) 0.1422(2) 0.0206(10) Uani 1 1 d . . .
C42 C 0.1972(3) 0.5798(2) 0.1146(2) 0.0241(11) Uani 1 1 d . . .
H42A H 0.1696 0.6136 0.0913 0.029 Uiso 1 1 calc R . .
C43 C 0.2681(3) 0.5887(2) 0.1206(2) 0.0204(10) Uani 1 1 d . . .
H43A H 0.2904 0.6263 0.0979 0.024 Uiso 1 1 calc R . .
C44 C 0.3063(3) 0.5437(2) 0.1588(2) 0.0206(10) Uani 1 1 d . . .
C45 C 0.2708(3) 0.4882(2) 0.1952(2) 0.0201(10) Uani 1 1 d . . .
C46 C 0.2960(2) 0.4488(2) 0.2468(2) 0.0204(10) Uani 1 1 d . . .
C47 C 0.3574(3) 0.4470(2) 0.3258(2) 0.0250(11) Uani 1 1 d . . .
H47A H 0.3806 0.4007 0.3304 0.030 Uiso 1 1 calc R . .
H47B H 0.3075 0.4495 0.3535 0.030 Uiso 1 1 calc R . .
C48 C 0.4071(3) 0.4900(3) 0.3399(2) 0.0278(12) Uani 1 1 d . . .
H48A H 0.4592 0.4824 0.3167 0.033 Uiso 1 1 calc R . .
H48B H 0.3879 0.5369 0.3296 0.033 Uiso 1 1 calc R . .
C49 C 0.4698(3) 0.4852(3) 0.4209(3) 0.0346(13) Uani 1 1 d . . .
H49A H 0.4711 0.4612 0.4623 0.041 Uiso 1 1 calc R B 3
H49B H 0.5155 0.4685 0.3935 0.041 Uiso 1 1 calc R B 3
O31 O 0.4162(2) 0.57525(18) 0.4694(2) 0.0423(11) Uani 0.913(5) 1 d PDU C 3
C50 C 0.4712(3) 0.5562(3) 0.4191(3) 0.0436(13) Uani 0.913(5) 1 d PDU C 3
H50A H 0.4594 0.5823 0.3808 0.052 Uiso 0.913(5) 1 calc PR C 3
H50B H 0.5217 0.5640 0.4217 0.052 Uiso 0.913(5) 1 calc PR C 3
C51 C 0.4160(4) 0.6375(3) 0.4844(3) 0.0500(16) Uani 0.913(5) 1 d PDU C 3
H51A H 0.4686 0.6454 0.4802 0.060 Uiso 0.913(5) 1 calc PR C 3
H51B H 0.3906 0.6366 0.5273 0.060 Uiso 0.913(5) 1 calc PR C 3
C52 C 0.3777(3) 0.6935(3) 0.4463(3) 0.0482(14) Uani 0.913(5) 1 d PDU C 3
O31' O 0.4225(18) 0.6056(10) 0.3878(11) 0.052(3) Uani 0.087(5) 1 d PDU C 4
C51' C 0.430(2) 0.6729(7) 0.3897(9) 0.050(4) Uani 0.087(5) 1 d PDU C 4
H51C H 0.4823 0.6768 0.3899 0.059 Uiso 0.087(5) 1 calc PR C 4
H51D H 0.4162 0.7023 0.3533 0.059 Uiso 0.087(5) 1 calc PR C 4
C50' C 0.4712(3) 0.5562(3) 0.4191(3) 0.0436(13) Uani 0.087(5) 1 d PDU C 4
H50C H 0.4603 0.5630 0.4615 0.052 Uiso 0.087(5) 1 calc PR C 4
H50D H 0.5234 0.5657 0.4012 0.052 Uiso 0.087(5) 1 calc PR C 4
C52' C 0.3777(3) 0.6935(3) 0.4463(3) 0.0482(14) Uani 0.087(5) 1 d PDU C 4
C53 C 0.2669(3) 0.7258(2) 0.4093(2) 0.0260(11) Uani 1 1 d . C .
H53A H 0.2999 0.7290 0.3686 0.031 Uiso 1 1 calc R . .
H53B H 0.2551 0.7698 0.4205 0.031 Uiso 1 1 calc R . .
C54 C 0.1961(3) 0.6987(2) 0.4105(2) 0.0252(11) Uani 1 1 d . . .
H54A H 0.2077 0.6530 0.4031 0.030 Uiso 1 1 calc R C .
H54B H 0.1614 0.6990 0.4502 0.030 Uiso 1 1 calc R . .
C55 C 0.0935(3) 0.7297(2) 0.3604(2) 0.0227(11) Uani 1 1 d . . .
C56 C 0.0632(3) 0.6728(2) 0.3874(2) 0.0231(11) Uani 1 1 d . C .
H56A H 0.0910 0.6385 0.4100 0.028 Uiso 1 1 calc R . .
C57 C -0.0082(3) 0.6650(2) 0.3818(2) 0.0237(11) Uani 1 1 d . . .
H57A H -0.0307 0.6274 0.4047 0.028 Uiso 1 1 calc R C .
C58 C -0.0474(3) 0.7102(2) 0.3441(2) 0.0197(10) Uani 1 1 d . C .
C59 C -0.0122(3) 0.7663(2) 0.3084(2) 0.0204(10) Uani 1 1 d . . .
C60 C -0.0383(3) 0.8082(2) 0.2585(2) 0.0208(10) Uani 1 1 d . C .
C61 C -0.0104(3) 0.8666(2) 0.2334(2) 0.0259(11) Uani 1 1 d . . .
H61A H -0.0286 0.8941 0.2005 0.031 Uiso 1 1 calc R C .
C62 C 0.0450(3) 0.8862(2) 0.2562(2) 0.0250(11) Uani 1 1 d . C .
H62A H 0.0589 0.9292 0.2418 0.030 Uiso 1 1 calc R . .
C63 C 0.0792(3) 0.8447(2) 0.2985(2) 0.0218(11) Uani 1 1 d . . .
C64 C 0.0540(2) 0.7813(2) 0.32351(19) 0.0184(10) Uani 1 1 d . C .
C65 C -0.0976(3) 0.8122(2) 0.1763(2) 0.0239(11) Uani 1 1 d . . .
H65A H -0.0484 0.8120 0.1476 0.029 Uiso 1 1 calc R . .
H65B H -0.1224 0.8579 0.1742 0.029 Uiso 1 1 calc R . .
C66 C -0.1460(3) 0.7695(3) 0.1615(2) 0.0287(12) Uani 1 1 d . . .
H66A H -0.1260 0.7227 0.1713 0.034 Uiso 1 1 calc R . .
H66B H -0.1980 0.7761 0.1851 0.034 Uiso 1 1 calc R . .
C67 C -0.2073(3) 0.7696(3) 0.0814(3) 0.0361(14) Uani 1 1 d . . .
H67A H -0.2099 0.7933 0.0401 0.043 Uiso 1 1 calc R . .
H67B H -0.2541 0.7845 0.1088 0.043 Uiso 1 1 calc R . .
C68 C -0.2052(3) 0.6979(3) 0.0827(3) 0.0384(14) Uani 1 1 d . . .
H68A H -0.1913 0.6721 0.1203 0.046 Uiso 1 1 calc R . .
H68B H -0.2551 0.6879 0.0808 0.046 Uiso 1 1 calc R . .
C69 C -0.1517(3) 0.6190(3) 0.0158(3) 0.0454(15) Uani 1 1 d . . .
H69A H -0.1268 0.6193 -0.0270 0.054 Uiso 1 1 calc R . .
H69B H -0.2049 0.6126 0.0203 0.054 Uiso 1 1 calc R . .
C70 C -0.1152(3) 0.5630(3) 0.0537(3) 0.0463(16) Uani 1 1 d . . .
H70A H -0.1402 0.5612 0.0967 0.056 Uiso 1 1 calc R . .
H70B H -0.1192 0.5213 0.0417 0.056 Uiso 1 1 calc R . .
C71 C 0.0009(3) 0.5229(2) 0.0836(2) 0.0248(11) Uani 1 1 d . . .
H71A H 0.0182 0.4828 0.0658 0.030 Uiso 1 1 calc R . .
H71B H -0.0322 0.5114 0.1237 0.030 Uiso 1 1 calc R . .
C72 C 0.0669(3) 0.5534(2) 0.0890(2) 0.0272(12) Uani 1 1 d . . .
H72A H 0.1042 0.5576 0.0503 0.033 Uiso 1 1 calc R . .
H72B H 0.0500 0.5976 0.0993 0.033 Uiso 1 1 calc R . .
C73 C 0.9384(4) -0.0885(3) 1.0133(4) 0.089(3) Uani 1 1 d . . .
H73A H 0.9190 -0.1297 1.0345 0.133 Uiso 1 1 calc R . .
H73B H 0.9436 -0.0633 1.0429 0.133 Uiso 1 1 calc R . .
H73C H 0.9876 -0.0981 0.9872 0.133 Uiso 1 1 calc R . .
C74 C 0.8123(4) -0.0378(4) 1.0169(3) 0.086(3) Uani 1 1 d . . .
H74A H 0.7748 -0.0132 0.9942 0.129 Uiso 1 1 calc R . .
H74B H 0.8180 -0.0126 1.0463 0.129 Uiso 1 1 calc R . .
H74C H 0.7956 -0.0800 1.0381 0.129 Uiso 1 1 calc R . .
C75 C 0.8791(7) -0.0869(4) 0.9319(4) 0.139(5) Uani 1 1 d . . .
H75A H 0.8440 -0.0625 0.9069 0.208 Uiso 1 1 calc R . .
H75B H 0.8610 -0.1287 0.9530 0.208 Uiso 1 1 calc R . .
H75C H 0.9288 -0.0955 0.9061 0.208 Uiso 1 1 calc R . .
C76 C 0.9171(4) 0.0139(3) 0.9438(4) 0.069(2) Uani 1 1 d . . .
H76A H 0.9660 0.0025 0.9171 0.083 Uiso 1 1 calc R . .
H76B H 0.9272 0.0354 0.9748 0.083 Uiso 1 1 calc R . .
C77 C 0.8683(4) 0.0637(3) 0.9061(3) 0.0539(18) Uani 1 1 d . . .
H77A H 0.9003 0.0816 0.8672 0.065 Uiso 1 1 calc R . .
H77B H 0.8305 0.0410 0.8970 0.065 Uiso 1 1 calc R . .
C78 C 0.7525(3) 0.1332(3) 0.9532(2) 0.0348(13) Uani 1 1 d . . .
C79 C 0.7418(3) 0.1950(3) 0.9781(2) 0.0307(12) Uani 1 1 d . . .
C80 C 0.6765(3) 0.2297(3) 1.0040(2) 0.0309(12) Uani 1 1 d . . .
H80A H 0.6284 0.2159 1.0096 0.037 Uiso 1 1 calc R . .
C81 C 0.6863(3) 0.2865(2) 1.0214(2) 0.0283(12) Uani 1 1 d . . .
C82 C 0.6290(3) 0.3369(3) 1.0498(2) 0.0314(12) Uani 1 1 d . . .
C83 C 0.7456(3) 0.3727(3) 1.0320(2) 0.0313(12) Uani 1 1 d . . .
C84 C 0.7564(3) 0.3079(3) 1.0124(2) 0.0292(12) Uani 1 1 d . . .
C85 C 0.8225(3) 0.2729(2) 0.9872(2) 0.0292(12) Uani 1 1 d . . .
H85A H 0.8705 0.2869 0.9813 0.035 Uiso 1 1 calc R . .
C86 C 0.8122(3) 0.2149(3) 0.9712(2) 0.0329(13) Uani 1 1 d . . .
C87 C 0.8706(3) 0.1653(3) 0.9437(2) 0.0368(14) Uani 1 1 d . . .
C88 C 0.6314(3) 0.4453(3) 1.0775(2) 0.0307(12) Uani 1 1 d . . .
H88A H 0.6695 0.4662 1.0881 0.037 Uiso 1 1 calc R . .
H88B H 0.5955 0.4302 1.1153 0.037 Uiso 1 1 calc R . .
C89 C 0.5893(3) 0.4956(2) 1.0351(2) 0.0291(12) Uani 1 1 d . . .
H89A H 0.5372 0.5062 1.0574 0.035 Uiso 1 1 calc R . .
H89B H 0.5863 0.4750 1.0012 0.035 Uiso 1 1 calc R . .
C90 C 0.6269(3) 0.5943(3) 1.0584(2) 0.0359(13) Uani 1 1 d . . .
H90A H 0.6492 0.6351 1.0409 0.054 Uiso 1 1 calc R . .
H90B H 0.6577 0.5658 1.0851 0.054 Uiso 1 1 calc R . .
H90C H 0.5760 0.6045 1.0817 0.054 Uiso 1 1 calc R . .
C91 C 0.5711(3) 0.6021(3) 0.9713(2) 0.0345(13) Uani 1 1 d . . .
H91A H 0.5907 0.6440 0.9532 0.052 Uiso 1 1 calc R . .
H91B H 0.5212 0.6102 0.9970 0.052 Uiso 1 1 calc R . .
H91C H 0.5673 0.5797 0.9393 0.052 Uiso 1 1 calc R . .
C92 C 0.6989(3) 0.5477(3) 0.9696(2) 0.0344(13) Uani 1 1 d . . .
H92A H 0.7198 0.5894 0.9534 0.052 Uiso 1 1 calc R . .
H92B H 0.6944 0.5278 0.9361 0.052 Uiso 1 1 calc R . .
H92C H 0.7322 0.5180 0.9933 0.052 Uiso 1 1 calc R . .
C93 C 0.3664(3) 0.8367(3) 0.1845(3) 0.0393(14) Uani 1 1 d . . .
H93A H 0.3312 0.8379 0.2234 0.059 Uiso 1 1 calc R . .
H93B H 0.3414 0.8600 0.1518 0.059 Uiso 1 1 calc R . .
H93C H 0.4102 0.8579 0.1834 0.059 Uiso 1 1 calc R . .
C94 C 0.4326(3) 0.7323(3) 0.2257(3) 0.0479(16) Uani 1 1 d . . .
H94A H 0.3988 0.7323 0.2653 0.072 Uiso 1 1 calc R . .
H94B H 0.4759 0.7547 0.2235 0.072 Uiso 1 1 calc R . .
H94C H 0.4500 0.6869 0.2199 0.072 Uiso 1 1 calc R . .
C95 C 0.4455(3) 0.7665(4) 0.1158(3) 0.0547(18) Uani 1 1 d . . .
H95A H 0.4199 0.7893 0.0833 0.082 Uiso 1 1 calc R . .
H95B H 0.4627 0.7210 0.1106 0.082 Uiso 1 1 calc R . .
H95C H 0.4888 0.7886 0.1144 0.082 Uiso 1 1 calc R . .
C96 C 0.3261(3) 0.7324(2) 0.1769(2) 0.0258(11) Uani 1 1 d . . .
H96A H 0.3454 0.6872 0.1697 0.031 Uiso 1 1 calc R . .
H96B H 0.3013 0.7554 0.1434 0.031 Uiso 1 1 calc R . .
C97 C 0.2688(3) 0.7292(3) 0.2359(3) 0.0440(16) Uani 1 1 d . . .
H97A H 0.2941 0.7110 0.2701 0.053 Uiso 1 1 calc R . .
H97B H 0.2439 0.7738 0.2407 0.053 Uiso 1 1 calc R . .
C98 C 0.1538(3) 0.7079(3) 0.2054(2) 0.0318(13) Uani 1 1 d . . .
C99 C 0.1038(3) 0.6539(2) 0.2263(2) 0.0242(11) Uani 1 1 d . . .
C100 C 0.0380(3) 0.6488(2) 0.2093(2) 0.0241(11) Uani 1 1 d . . .
H10A H 0.0169 0.6815 0.1807 0.029 Uiso 1 1 calc R . .
C101 C 0.0052(3) 0.5920(2) 0.2376(2) 0.0234(11) Uani 1 1 d . . .
C102 C -0.0636(3) 0.5694(2) 0.2297(2) 0.0223(11) Uani 1 1 d . . .
C103 C -0.0134(3) 0.4909(3) 0.3008(2) 0.0280(12) Uani 1 1 d . . .
C104 C 0.0366(3) 0.5441(2) 0.2791(2) 0.0211(10) Uani 1 1 d . . .
C105 C 0.1024(3) 0.5488(2) 0.2951(2) 0.0241(11) Uani 1 1 d . . .
H10B H 0.1239 0.5158 0.3232 0.029 Uiso 1 1 calc R . .
C106 C 0.1352(3) 0.6055(2) 0.2671(2) 0.0253(11) Uani 1 1 d . . .
C107 C 0.2046(3) 0.6273(3) 0.2748(2) 0.0292(12) Uani 1 1 d . . .
C108 C -0.1268(3) 0.4668(3) 0.2699(2) 0.0292(12) Uani 1 1 d . . .
H10C H -0.1107 0.4222 0.2903 0.035 Uiso 1 1 calc R . .
H10D H -0.1258 0.4645 0.2275 0.035 Uiso 1 1 calc R . .
C109 C -0.2077(3) 0.4881(3) 0.3005(2) 0.0315(13) Uani 1 1 d . . .
H10E H -0.2442 0.5096 0.2778 0.038 Uiso 1 1 calc R . .
C110 C -0.2116(3) 0.4014(2) 0.3925(2) 0.0317(12) Uani 1 1 d . . .
H11P H -0.2400 0.3773 0.3755 0.048 Uiso 1 1 calc R . .
H11Q H -0.2271 0.3931 0.4366 0.048 Uiso 1 1 calc R . .
H11R H -0.1578 0.3869 0.3808 0.048 Uiso 1 1 calc R . .
C111 C -0.1835(3) 0.5106(3) 0.3954(2) 0.0341(13) Uani 1 1 d . . .
H11S H -0.1937 0.5576 0.3801 0.051 Uiso 1 1 calc R . .
H11T H -0.1296 0.4963 0.3837 0.051 Uiso 1 1 calc R . .
H11U H -0.1991 0.5022 0.4395 0.051 Uiso 1 1 calc R . .
C112 C -0.3080(3) 0.4953(2) 0.3883(2) 0.0296(12) Uani 1 1 d . . .
H11V H -0.3182 0.5423 0.3729 0.044 Uiso 1 1 calc R . .
H11W H -0.3223 0.4872 0.4325 0.044 Uiso 1 1 calc R . .
H11X H -0.3374 0.4710 0.3722 0.044 Uiso 1 1 calc R . .
C113 C 0.6380(3) 0.6605(3) 0.4438(3) 0.0397(14) Uani 1 1 d . . .
H11A H 0.6888 0.6528 0.4193 0.060 Uiso 1 1 calc R . .
H11B H 0.6040 0.6845 0.4177 0.060 Uiso 1 1 calc R . .
H11C H 0.6203 0.6183 0.4640 0.060 Uiso 1 1 calc R . .
C114 C 0.5618(3) 0.7130(3) 0.5280(2) 0.0351(13) Uani 1 1 d . . .
H11D H 0.5439 0.6713 0.5496 0.053 Uiso 1 1 calc R . .
H11E H 0.5276 0.7361 0.5017 0.053 Uiso 1 1 calc R . .
H11F H 0.5633 0.7402 0.5572 0.053 Uiso 1 1 calc R . .
C115 C 0.6910(3) 0.6616(3) 0.5307(2) 0.0345(13) Uani 1 1 d . . .
H11G H 0.6918 0.6866 0.5618 0.052 Uiso 1 1 calc R . .
H11H H 0.7419 0.6538 0.5066 0.052 Uiso 1 1 calc R . .
H11I H 0.6726 0.6194 0.5501 0.052 Uiso 1 1 calc R . .
C116 C 0.6716(3) 0.7638(2) 0.4601(2) 0.0266(11) Uani 1 1 d . . .
H11J H 0.6747 0.7872 0.4922 0.032 Uiso 1 1 calc R . .
H11K H 0.7235 0.7530 0.4378 0.032 Uiso 1 1 calc R . .
C117 C 0.6287(3) 0.8100(3) 0.4172(2) 0.0345(13) Uani 1 1 d . . .
H11L H 0.6643 0.8252 0.3794 0.041 Uiso 1 1 calc R . .
H11M H 0.5929 0.7861 0.4069 0.041 Uiso 1 1 calc R . .
C118 C 0.5090(3) 0.8810(3) 0.4569(2) 0.0284(12) Uani 1 1 d . . .
C119 C 0.4955(3) 0.9441(2) 0.4800(2) 0.0268(12) Uani 1 1 d . . .
C120 C 0.4277(3) 0.9784(2) 0.5032(2) 0.0295(12) Uani 1 1 d . . .
H120 H 0.3805 0.9648 0.5050 0.035 Uiso 1 1 calc R . .
C121 C 0.5653(3) 0.9643(2) 0.4757(2) 0.0287(12) Uani 1 1 d . . .
H12P H 0.5712 0.9675 0.5150 0.034 Uiso 1 1 d R . .
H12Q H 0.5684 1.0067 0.4503 0.034 Uiso 1 1 d R . .
C122 C 0.6253(3) 0.9160(3) 0.4497(2) 0.0311(12) Uani 1 1 d . . .
C123 C 0.0356(3) 0.1959(3) 0.5229(2) 0.0367(14) Uani 1 1 d . . .
H12A H 0.0031 0.2233 0.4971 0.055 Uiso 1 1 calc R . .
H12B H 0.0341 0.2169 0.5572 0.055 Uiso 1 1 calc R . .
H12C H 0.0179 0.1527 0.5378 0.055 Uiso 1 1 calc R . .
C124 C 0.1200(3) 0.1521(3) 0.4364(3) 0.0376(14) Uani 1 1 d . . .
H12D H 0.1040 0.1085 0.4529 0.056 Uiso 1 1 calc R . .
H12E H 0.1720 0.1475 0.4136 0.056 Uiso 1 1 calc R . .
H12F H 0.0872 0.1769 0.4096 0.056 Uiso 1 1 calc R . .
C125 C 0.1659(3) 0.1487(3) 0.5274(2) 0.0361(13) Uani 1 1 d . . .
H12G H 0.1629 0.1710 0.5611 0.054 Uiso 1 1 calc R . .
H12H H 0.2177 0.1446 0.5041 0.054 Uiso 1 1 calc R . .
H12I H 0.1502 0.1049 0.5431 0.054 Uiso 1 1 calc R . .
C126 C 0.1439(3) 0.2538(2) 0.4630(2) 0.0291(12) Uani 1 1 d . . .
H12J H 0.1970 0.2462 0.4418 0.035 Uiso 1 1 calc R . .
H12K H 0.1432 0.2746 0.4978 0.035 Uiso 1 1 calc R . .
C127 C 0.1008(3) 0.3022(2) 0.4199(2) 0.0340(13) Uani 1 1 d . . .
H12L H 0.1353 0.3134 0.3805 0.041 Uiso 1 1 calc R . .
H12M H 0.0601 0.2810 0.4133 0.041 Uiso 1 1 calc R . .
C128 C -0.0078(3) 0.3798(2) 0.4641(2) 0.0269(12) Uani 1 1 d . . .
C129 C -0.0115(3) 0.4441(2) 0.4834(2) 0.0259(12) Uani 1 1 d . . .
H12R H -0.0335 0.4406 0.5257 0.031 Uiso 1 1 d R . .
H12S H -0.0424 0.4772 0.4615 0.031 Uiso 1 1 d R . .
C130 C 0.0597(3) 0.4615(2) 0.4725(2) 0.0264(11) Uani 1 1 d . . .
C131 C 0.1121(3) 0.4102(3) 0.4439(2) 0.0335(13) Uani 1 1 d . . .
C132 C 0.0760(3) 0.5180(2) 0.4877(2) 0.0260(11) Uani 1 1 d . . .
H132 H 0.1254 0.5298 0.4795 0.031 Uiso 1 1 calc R . .
C133 C 0.9105(3) 0.2479(3) 0.1003(2) 0.0325(13) Uani 1 1 d . . .
H13C H 0.9176 0.2012 0.1177 0.049 Uiso 1 1 calc R . .
H13D H 0.9296 0.2540 0.0565 0.049 Uiso 1 1 calc R . .
H13E H 0.8569 0.2644 0.1089 0.049 Uiso 1 1 calc R . .
C134 C 0.9420(3) 0.3569(3) 0.1014(2) 0.0372(13) Uani 1 1 d . . .
H13F H 0.9698 0.3805 0.1195 0.056 Uiso 1 1 calc R . .
H13G H 0.8885 0.3736 0.1102 0.056 Uiso 1 1 calc R . .
H13H H 0.9610 0.3635 0.0576 0.056 Uiso 1 1 calc R . .
C135 C 1.0340(3) 0.2601(3) 0.1122(2) 0.0327(13) Uani 1 1 d . . .
H13I H 1.0417 0.2133 0.1293 0.049 Uiso 1 1 calc R . .
H13J H 1.0624 0.2843 0.1292 0.049 Uiso 1 1 calc R . .
H13K H 1.0513 0.2666 0.0683 0.049 Uiso 1 1 calc R . .
C136 C 0.9279(3) 0.2741(3) 0.1956(2) 0.0260(11) Uani 1 1 d . . .
H13L H 0.9581 0.2988 0.2112 0.031 Uiso 1 1 calc R . .
H13M H 0.9403 0.2269 0.2116 0.031 Uiso 1 1 calc R . .
C137 C 0.8451(3) 0.2940(2) 0.2211(2) 0.0281(12) Uani 1 1 d . . .
H13N H 0.8398 0.3010 0.2629 0.034 Uiso 1 1 calc R . .
H13O H 0.8289 0.3366 0.1969 0.034 Uiso 1 1 calc R . .
C138 C 0.7353(3) 0.2618(2) 0.1912(2) 0.0233(11) Uani 1 1 d . . .
C139 C 0.6891(3) 0.2061(2) 0.2138(2) 0.0215(11) Uani 1 1 d . . .
C140 C 0.6252(3) 0.1962(2) 0.1969(2) 0.0238(11) Uani 1 1 d . . .
H14C H 0.6033 0.2266 0.1673 0.029 Uiso 1 1 calc R . .
C141 C 0.5956(3) 0.1386(2) 0.2263(2) 0.0234(11) Uani 1 1 d . . .
C142 C 0.5295(3) 0.1117(2) 0.2189(2) 0.0285(12) Uani 1 1 d . . .
C143 C 0.5807(3) 0.0395(2) 0.2928(2) 0.0271(11) Uani 1 1 d . . .
C144 C 0.6283(3) 0.0949(2) 0.2701(2) 0.0259(11) Uani 1 1 d . . .
C145 C 0.6916(3) 0.1044(2) 0.2875(2) 0.0243(11) Uani 1 1 d . . .
H14D H 0.7131 0.0743 0.3175 0.029 Uiso 1 1 calc R . .
C146 C 0.7215(3) 0.1620(2) 0.2572(2) 0.0216(10) Uani 1 1 d . . .
C147 C 0.7882(3) 0.1895(2) 0.2639(2) 0.0240(11) Uani 1 1 d . . .
C148 C 0.4716(3) 0.0063(3) 0.2642(2) 0.0313(12) Uani 1 1 d . . .
H14E H 0.4987 -0.0385 0.2638 0.038 Uiso 1 1 calc R . .
H14F H 0.4470 0.0187 0.2291 0.038 Uiso 1 1 calc R . .
C149 C 0.4125(3) 0.0074(3) 0.3226(2) 0.0313(12) Uani 1 1 d . . .
H14G H 0.4372 -0.0093 0.3573 0.038 Uiso 1 1 calc R . .
H14H H 0.3905 0.0534 0.3249 0.038 Uiso 1 1 calc R . .
C150 C 0.3785(3) -0.1038(3) 0.3297(3) 0.0386(14) Uani 1 1 d . . .
H15C H 0.4038 -0.1198 0.3637 0.058 Uiso 1 1 calc R . .
H15D H 0.4141 -0.1096 0.2919 0.058 Uiso 1 1 calc R . .
H15E H 0.3361 -0.1285 0.3348 0.058 Uiso 1 1 calc R . .
C151 C 0.2958(4) -0.0262(4) 0.3866(3) 0.068(2) Uani 1 1 d . . .
H15F H 0.3218 -0.0419 0.4201 0.102 Uiso 1 1 calc R . .
H15G H 0.2546 -0.0523 0.3916 0.102 Uiso 1 1 calc R . .
H15H H 0.2754 0.0200 0.3863 0.102 Uiso 1 1 calc R . .
C152 C 0.3116(3) -0.0089(3) 0.2758(3) 0.062(2) Uani 1 1 d . . .
H15I H 0.2929 0.0378 0.2743 0.093 Uiso 1 1 calc R . .
H15J H 0.2694 -0.0338 0.2811 0.093 Uiso 1 1 calc R . .
H15K H 0.3473 -0.0150 0.2381 0.093 Uiso 1 1 calc R . .
O61 O 0.7570(3) 0.4553(2) 0.1711(2) 0.0648(13) Uani 1 1 d . . .
O62 O 0.6134(2) 0.7949(2) 0.02754(19) 0.0558(12) Uani 1 1 d . . .
O63 O 0.99655(19) 0.70771(18) 0.04737(17) 0.0359(9) Uani 1 1 d . . .
O64 O 0.7249(2) 0.6690(2) 0.2538(2) 0.0679(14) Uani 1 1 d . . .
O65 O 0.9715(3) 0.3060(2) 0.3287(2) 0.0777(16) Uani 1 1 d . . .
O66 O 0.6988(3) 0.5862(3) 0.1767(2) 0.0771(15) Uani 1 1 d . . .
O67 O 0.5868(3) 0.6353(3) 0.3175(2) 0.0764(15) Uani 1 1 d . . .
O68 O 0.5209(3) 0.7586(3) 0.3342(2) 0.0884(18) Uani 1 1 d . . .
O69 O 0.26575(19) 0.54271(18) 0.46319(16) 0.0362(9) Uani 1 1 d . . .
O70 O 0.0109(5) 0.1213(4) 0.2162(4) 0.035(2) Uani 0.50 1 d P D 1
O70' O 0.0193(6) 0.1019(6) 0.1812(6) 0.076(4) Uani 0.50 1 d P E 2
O71 O 0.1502(4) 0.0447(4) 0.2112(4) 0.048(2) Uani 0.55 1 d P F 3
O71' O 0.1345(8) 0.0785(6) 0.2398(7) 0.090(5) Uani 0.45 1 d P G 4
O72 O 0.5075(3) 0.1832(3) 0.0370(2) 0.0702(14) Uani 1 1 d . . .
O73 O 0.0578(4) 0.2016(4) 0.2846(4) 0.0403(19) Uani 0.50 1 d P . .
O74 O 0.5512(2) 0.56444(19) 0.2359(2) 0.0519(12) Uani 1 1 d . . .
O75 O 0.7503(2) 0.05014(18) 0.45947(19) 0.0457(10) Uani 1 1 d . . .
O76 O 0.8884(2) 0.0189(2) 0.54914(18) 0.0485(11) Uani 1 1 d . . .
O77 O 0.2031(4) 0.1307(4) 0.2687(4) 0.049(2) Uani 0.50 1 d P H 1
O77' O 0.1736(5) 0.1799(5) 0.2819(4) 0.057(2) Uani 0.50 1 d P I 2

loop_
_atom_site_aniso_label
_atom_site_aniso_U_11
_atom_site_aniso_U_22
_atom_site_aniso_U_33
_atom_site_aniso_U_23
_atom_site_aniso_U_13
_atom_site_aniso_U_12
S1 0.0409(8) 0.0321(8) 0.0315(8) -0.0085(6) -0.0041(6) -0.0107(6)
S2 0.0319(7) 0.0276(7) 0.0221(7) -0.0002(5) -0.0018(6) -0.0040(6)
S3 0.0226(7) 0.0274(7) 0.0263(7) 0.0013(5) -0.0040(5) -0.0062(5)
S4 0.0227(7) 0.0262(7) 0.0269(7) -0.0052(5) -0.0068(5) -0.0042(5)
S5 0.0266(7) 0.0248(7) 0.0261(7) -0.0032(5) -0.0083(6) -0.0089(5)
S6 0.0228(7) 0.0233(7) 0.0252(7) -0.0002(5) -0.0017(5) -0.0072(5)
S7 0.0209(6) 0.0223(7) 0.0235(6) -0.0011(5) -0.0010(5) -0.0050(5)
S8 0.0256(7) 0.0252(7) 0.0266(7) -0.0066(5) -0.0069(6) -0.0047(5)
O1 0.065(3) 0.033(2) 0.044(2) -0.0070(19) -0.016(2) -0.012(2)
O2 0.051(2) 0.037(2) 0.030(2) -0.0127(18) -0.0095(18) -0.0025(18)
O3 0.042(2) 0.046(2) 0.044(2) -0.017(2) 0.0020(19) -0.0188(19)
O4 0.030(2) 0.035(2) 0.034(2) -0.0047(17) -0.0008(17) 0.0002(17)
O5 0.035(2) 0.032(2) 0.030(2) -0.0033(16) -0.0058(17) -0.0062(16)
O6 0.044(2) 0.039(2) 0.024(2) 0.0028(17) -0.0005(17) -0.0158(18)
O7 0.032(2) 0.029(2) 0.0244(19) 0.0013(15) -0.0105(16) -0.0062(16)
O8 0.034(2) 0.039(2) 0.027(2) -0.0040(17) -0.0109(17) -0.0050(17)
O9 0.035(2) 0.030(2) 0.032(2) -0.0022(17) -0.0049(17) 0.0014(16)
O10 0.0269(19) 0.030(2) 0.0293(19) 0.0004(16) -0.0155(16) -0.0011(15)
O11 0.0243(19) 0.0222(18) 0.0276(19) 0.0007(15) -0.0125(15) -0.0021(14)
O12 0.027(2) 0.036(2) 0.037(2) 0.0109(18) -0.0026(17) -0.0085(17)
O13 0.035(2) 0.031(2) 0.043(2) -0.0008(17) -0.0112(18) -0.0159(17)
O14 0.028(2) 0.026(2) 0.033(2) -0.0004(16) 0.0015(16) -0.0015(15)
O15 0.0222(19) 0.040(2) 0.033(2) -0.0084(17) -0.0037(16) -0.0079(16)
O16 0.034(2) 0.040(2) 0.0241(19) -0.0139(17) -0.0061(16) -0.0059(17)
O17 0.045(2) 0.028(2) 0.052(3) 0.0047(18) -0.026(2) -0.0124(18)
O18 0.0284(19) 0.0280(19) 0.0212(18) -0.0008(15) -0.0099(15) -0.0043(15)
O19 0.037(2) 0.049(2) 0.0228(19) -0.0092(18) -0.0087(17) -0.0084(18)
O20 0.038(2) 0.032(2) 0.062(3) -0.012(2) -0.006(2) 0.0051(18)
O21 0.041(3) 0.054(3) 0.059(3) 0.013(2) -0.015(2) 0.000(2)
O22 0.027(2) 0.040(2) 0.026(2) -0.0041(17) -0.0053(16) -0.0067(16)
O23 0.0198(19) 0.040(2) 0.034(2) -0.0031(17) -0.0031(16) -0.0054(16)
O24 0.033(2) 0.043(2) 0.029(2) -0.0145(17) -0.0097(17) -0.0069(17)
O25 0.043(2) 0.024(2) 0.048(2) 0.0044(17) -0.0232(19) -0.0134(17)
O26 0.0253(19) 0.0244(19) 0.035(2) -0.0009(16) 0.0040(16) 0.0004(15)
O27 0.0243(19) 0.029(2) 0.039(2) -0.0048(17) -0.0088(16) -0.0072(15)
O28 0.031(2) 0.029(2) 0.032(2) 0.0067(16) 0.0014(17) -0.0115(16)
O29 0.0282(19) 0.0277(19) 0.0153(17) -0.0003(14) -0.0077(14) -0.0073(15)
O30 0.031(2) 0.035(2) 0.0262(19) -0.0076(16) -0.0134(16) -0.0023(16)
O32 0.027(2) 0.029(2) 0.051(2) 0.0023(18) -0.0202(18) -0.0050(16)
O33 0.0200(18) 0.0277(19) 0.0252(19) 0.0012(15) -0.0070(15) -0.0039(15)
O34 0.0291(19) 0.0269(19) 0.0235(19) 0.0050(15) -0.0004(15) -0.0095(15)
O35 0.0245(19) 0.032(2) 0.033(2) -0.0075(17) -0.0055(16) -0.0099(16)
O36 0.0209(18) 0.029(2) 0.031(2) -0.0046(16) 0.0042(15) 0.0007(15)
O37 0.0240(19) 0.0258(19) 0.037(2) -0.0071(16) -0.0053(16) -0.0053(15)
O38 0.037(2) 0.041(2) 0.0227(19) -0.0108(17) -0.0091(16) -0.0043(17)
O39 0.032(2) 0.025(2) 0.048(2) -0.0056(17) -0.0145(18) -0.0068(16)
O40 0.0225(18) 0.0307(19) 0.0218(18) 0.0016(15) -0.0037(15) -0.0131(15)
O41 0.034(2) 0.040(2) 0.027(2) -0.0060(17) -0.0114(17) -0.0060(17)
O42 0.036(2) 0.049(3) 0.058(3) -0.021(2) -0.016(2) -0.0014(19)
O43 0.027(2) 0.033(2) 0.041(2) 0.0028(17) -0.0180(17) -0.0056(16)
O44 0.0236(19) 0.0275(19) 0.0242(18) 0.0017(15) -0.0093(15) -0.0055(15)
O45 0.038(2) 0.041(2) 0.041(2) 0.0079(19) 0.001(2) -0.0041(19)
O46 0.051(3) 0.042(2) 0.044(2) -0.007(2) -0.019(2) -0.007(2)
O47 0.032(2) 0.039(2) 0.033(2) 0.0010(17) -0.0074(17) -0.0096(18)
O48 0.027(2) 0.037(2) 0.034(2) 0.0046(17) -0.0044(17) -0.0064(17)
O49 0.046(2) 0.033(2) 0.032(2) -0.0031(18) 0.0049(18) -0.0123(18)
O50 0.026(2) 0.047(2) 0.033(2) -0.0139(19) -0.0036(17) -0.0016(17)
O51 0.042(2) 0.031(2) 0.0234(19) 0.0009(17) -0.0087(17) -0.0082(17)
O52 0.031(2) 0.034(2) 0.0265(19) -0.0069(16) -0.0077(17) -0.0022(16)
O53 0.022(2) 0.038(2) 0.033(2) 0.0020(17) -0.0037(17) -0.0038(16)
O54 0.030(2) 0.043(2) 0.036(2) -0.0051(18) -0.0073(17) -0.0131(18)
O55 0.032(2) 0.038(2) 0.028(2) 0.0002(17) -0.0048(17) -0.0107(18)
O56 0.027(2) 0.038(2) 0.038(2) -0.0033(18) -0.0013(18) 0.0010(17)
O57 0.0261(19) 0.035(2) 0.0245(19) -0.0046(16) -0.0065(16) -0.0043(16)
O58 0.028(2) 0.033(2) 0.027(2) 0.0011(17) -0.0067(16) -0.0082(16)
O59 0.025(2) 0.039(2) 0.044(2) -0.0080(18) -0.0102(18) -0.0075(17)
O60 0.034(2) 0.030(2) 0.031(2) -0.0017(17) -0.0041(17) -0.0111(16)
N1 0.042(3) 0.031(3) 0.046(3) -0.019(2) 0.003(2) -0.010(2)
N2 0.045(3) 0.034(3) 0.028(3) -0.002(2) 0.002(2) -0.007(2)
N3 0.029(2) 0.030(2) 0.024(2) -0.0010(19) -0.006(2) -0.0012(19)
N4 0.021(2) 0.032(2) 0.021(2) -0.0052(19) -0.0011(18) -0.0023(18)
N5 0.023(2) 0.039(3) 0.026(2) -0.008(2) -0.0017(19) -0.008(2)
N6 0.031(3) 0.037(3) 0.026(2) -0.010(2) -0.001(2) -0.018(2)
N7 0.023(2) 0.029(2) 0.022(2) -0.0061(18) -0.0015(18) -0.0060(18)
N8 0.025(2) 0.030(2) 0.021(2) -0.0054(18) -0.0017(18) -0.0085(18)
N13 0.019(2) 0.034(3) 0.025(2) -0.011(2) 0.0039(18) -0.0046(19)
N14 0.027(2) 0.037(3) 0.029(2) -0.003(2) -0.005(2) -0.004(2)
N15 0.020(2) 0.031(2) 0.027(2) -0.0021(19) -0.0025(19) -0.0021(18)
N16 0.028(2) 0.029(2) 0.030(2) -0.001(2) -0.004(2) -0.003(2)
N17 0.026(2) 0.032(2) 0.025(2) -0.0047(19) -0.0040(19) -0.0105(19)
N18 0.019(2) 0.027(2) 0.022(2) -0.0049(18) -0.0022(18) -0.0030(17)
N19 0.022(2) 0.027(2) 0.034(3) -0.005(2) -0.0057(19) -0.0061(18)
N20 0.028(3) 0.049(3) 0.033(3) -0.005(2) -0.002(2) -0.016(2)
C1 0.039(3) 0.023(3) 0.023(3) -0.001(2) -0.007(2) 0.001(2)
C2 0.040(3) 0.016(3) 0.025(3) -0.003(2) 0.000(2) -0.003(2)
C3 0.028(3) 0.022(3) 0.026(3) -0.001(2) 0.002(2) 0.001(2)
C4 0.032(3) 0.020(3) 0.016(2) -0.002(2) -0.001(2) 0.000(2)
C5 0.024(3) 0.029(3) 0.018(2) -0.003(2) 0.001(2) -0.001(2)
C6 0.035(3) 0.031(3) 0.025(3) 0.003(2) -0.010(2) 0.003(2)
C7 0.034(3) 0.027(3) 0.017(3) 0.003(2) -0.001(2) -0.002(2)
C8 0.032(3) 0.022(3) 0.021(3) -0.005(2) -0.002(2) -0.004(2)
C9 0.025(3) 0.020(3) 0.018(2) -0.002(2) -0.002(2) 0.004(2)
C10 0.028(3) 0.027(3) 0.015(2) -0.002(2) -0.003(2) 0.002(2)
C11 0.035(3) 0.030(3) 0.019(3) 0.002(2) -0.008(2) 0.002(2)
C12 0.031(3) 0.031(3) 0.024(3) 0.007(2) -0.011(2) -0.009(2)
C13 0.022(3) 0.039(3) 0.045(3) -0.013(3) -0.012(3) 0.006(2)
C14 0.028(3) 0.049(4) 0.043(3) -0.018(3) -0.008(3) -0.004(3)
C15 0.032(3) 0.035(3) 0.041(3) -0.009(3) -0.014(3) -0.004(3)
C16 0.030(3) 0.031(3) 0.041(3) -0.007(2) -0.022(3) -0.001(2)
C17 0.029(3) 0.024(3) 0.023(3) -0.001(2) -0.012(2) -0.002(2)
C18 0.030(3) 0.025(3) 0.025(3) -0.002(2) -0.016(2) 0.002(2)
C19 0.023(3) 0.025(3) 0.018(2) -0.005(2) -0.004(2) -0.004(2)
C20 0.025(3) 0.022(3) 0.017(2) 0.003(2) -0.007(2) -0.002(2)
C21 0.029(3) 0.018(2) 0.016(2) -0.001(2) -0.001(2) -0.007(2)
C22 0.024(3) 0.027(3) 0.021(3) -0.007(2) -0.008(2) 0.001(2)
C23 0.024(3) 0.016(2) 0.019(2) -0.005(2) -0.004(2) -0.002(2)
C24 0.018(3) 0.026(3) 0.022(3) -0.001(2) -0.006(2) -0.004(2)
C25 0.025(3) 0.027(3) 0.021(3) 0.000(2) -0.006(2) -0.001(2)
C26 0.027(3) 0.023(3) 0.022(3) 0.002(2) -0.002(2) -0.009(2)
C27 0.023(3) 0.024(3) 0.024(3) -0.004(2) -0.006(2) 0.000(2)
C28 0.020(3) 0.021(3) 0.017(2) -0.002(2) 0.000(2) 0.002(2)
C29 0.027(3) 0.036(3) 0.013(2) 0.002(2) -0.006(2) -0.005(2)
C30 0.033(3) 0.037(3) 0.018(3) -0.006(2) -0.007(2) -0.009(2)
C31 0.041(3) 0.037(3) 0.036(3) -0.017(3) -0.019(3) 0.005(3)
C32 0.030(3) 0.057(4) 0.043(4) -0.017(3) -0.009(3) -0.005(3)
C33 0.048(4) 0.047(4) 0.040(4) -0.009(3) -0.010(3) 0.001(3)
C34 0.043(4) 0.046(4) 0.043(4) -0.011(3) -0.015(3) 0.002(3)
C33' 0.045(5) 0.045(6) 0.043(6) -0.011(5) -0.013(5) -0.003(5)
C34' 0.044(6) 0.044(6) 0.044(6) -0.009(5) -0.010(5) -0.003(5)
C35 0.042(4) 0.076(5) 0.039(4) -0.002(3) -0.015(3) -0.011(3)
C36 0.040(4) 0.086(5) 0.026(3) 0.008(3) -0.016(3) -0.018(3)
C37 0.025(3) 0.027(3) 0.016(2) 0.005(2) -0.003(2) -0.008(2)
C38 0.024(3) 0.020(3) 0.025(3) -0.001(2) -0.004(2) -0.008(2)
C39 0.022(3) 0.019(2) 0.018(2) -0.006(2) -0.001(2) -0.006(2)
C40 0.021(3) 0.022(3) 0.016(2) -0.004(2) 0.000(2) -0.005(2)
C41 0.021(3) 0.024(3) 0.017(2) -0.003(2) -0.006(2) -0.002(2)
C42 0.031(3) 0.022(3) 0.015(2) -0.001(2) -0.004(2) 0.002(2)
C43 0.024(3) 0.017(2) 0.016(2) -0.0008(19) 0.002(2) -0.004(2)
C44 0.019(3) 0.021(3) 0.020(2) -0.005(2) 0.002(2) -0.004(2)
C45 0.022(3) 0.023(3) 0.012(2) -0.005(2) 0.003(2) -0.002(2)
C46 0.017(2) 0.028(3) 0.018(2) -0.011(2) -0.004(2) 0.001(2)
C47 0.027(3) 0.031(3) 0.017(2) -0.001(2) -0.007(2) -0.004(2)
C48 0.031(3) 0.036(3) 0.019(3) -0.004(2) -0.007(2) -0.012(2)
C49 0.025(3) 0.047(4) 0.038(3) -0.021(3) -0.015(3) 0.005(2)
O31 0.030(2) 0.041(2) 0.067(3) -0.032(2) -0.016(2) 0.0010(18)
C50 0.036(3) 0.054(3) 0.051(3) -0.010(2) -0.022(2) -0.015(2)
C51 0.040(3) 0.051(3) 0.066(3) -0.017(3) -0.016(3) -0.010(3)
C52 0.031(3) 0.047(3) 0.075(3) -0.004(3) -0.029(2) -0.011(2)
O31' 0.042(5) 0.053(5) 0.064(5) -0.013(4) -0.014(4) -0.007(4)
C51' 0.038(5) 0.049(5) 0.068(5) -0.010(5) -0.018(5) -0.010(5)
C50' 0.036(3) 0.054(3) 0.051(3) -0.010(2) -0.022(2) -0.015(2)
C52' 0.031(3) 0.047(3) 0.075(3) -0.004(3) -0.029(2) -0.011(2)
C53 0.023(3) 0.024(3) 0.029(3) -0.003(2) -0.007(2) 0.000(2)
C54 0.025(3) 0.026(3) 0.024(3) -0.003(2) -0.008(2) 0.002(2)
C55 0.021(3) 0.030(3) 0.017(2) -0.007(2) -0.001(2) -0.002(2)
C56 0.023(3) 0.023(3) 0.021(3) -0.001(2) -0.001(2) -0.007(2)
C57 0.027(3) 0.021(3) 0.020(3) -0.004(2) 0.001(2) -0.005(2)
C58 0.024(3) 0.017(2) 0.018(2) -0.0039(19) -0.002(2) -0.003(2)
C59 0.019(3) 0.021(3) 0.018(2) -0.002(2) 0.001(2) -0.003(2)
C60 0.018(3) 0.026(3) 0.017(2) 0.000(2) -0.002(2) -0.005(2)
C61 0.029(3) 0.024(3) 0.023(3) -0.001(2) -0.007(2) -0.001(2)
C62 0.028(3) 0.023(3) 0.022(3) 0.000(2) -0.003(2) -0.006(2)
C63 0.022(3) 0.021(3) 0.025(3) -0.007(2) -0.003(2) -0.004(2)
C64 0.019(2) 0.023(3) 0.011(2) -0.0034(19) 0.0024(19) -0.003(2)
C65 0.021(3) 0.032(3) 0.019(3) -0.003(2) -0.006(2) -0.003(2)
C66 0.028(3) 0.033(3) 0.026(3) -0.001(2) -0.010(2) -0.006(2)
C67 0.030(3) 0.044(3) 0.040(3) -0.018(3) -0.017(3) 0.005(3)
C68 0.035(3) 0.050(4) 0.036(3) -0.012(3) -0.009(3) -0.013(3)
C69 0.045(4) 0.051(4) 0.047(4) -0.015(3) -0.016(3) -0.007(3)
C70 0.037(3) 0.038(3) 0.071(5) 0.006(3) -0.030(3) -0.018(3)
C71 0.022(3) 0.026(3) 0.024(3) 0.000(2) -0.004(2) -0.004(2)
C72 0.034(3) 0.022(3) 0.024(3) 0.003(2) -0.012(2) -0.001(2)
C73 0.056(5) 0.043(4) 0.136(8) 0.023(5) -0.005(5) 0.008(4)
C74 0.073(5) 0.080(6) 0.065(5) 0.017(5) 0.019(4) 0.014(4)
C75 0.315(16) 0.073(6) 0.050(5) -0.015(5) -0.032(8) -0.088(8)
C76 0.041(4) 0.034(4) 0.114(7) 0.006(4) 0.000(4) -0.004(3)
C77 0.061(4) 0.048(4) 0.046(4) -0.017(3) 0.015(3) -0.013(3)
C78 0.045(4) 0.037(3) 0.017(3) 0.009(2) -0.009(3) -0.007(3)
C79 0.041(3) 0.030(3) 0.018(3) 0.005(2) -0.006(2) -0.005(3)
C80 0.037(3) 0.033(3) 0.020(3) 0.006(2) -0.009(2) -0.006(2)
C81 0.035(3) 0.024(3) 0.022(3) 0.005(2) -0.010(2) 0.002(2)
C82 0.036(3) 0.031(3) 0.024(3) 0.009(2) -0.010(3) -0.009(2)
C83 0.036(3) 0.040(3) 0.016(3) 0.004(2) -0.008(2) -0.006(3)
C84 0.030(3) 0.033(3) 0.022(3) 0.003(2) -0.008(2) -0.002(2)
C85 0.027(3) 0.029(3) 0.029(3) 0.005(2) -0.007(2) -0.006(2)
C86 0.035(3) 0.034(3) 0.022(3) 0.009(2) -0.002(2) -0.006(3)
C87 0.042(4) 0.033(3) 0.027(3) 0.008(2) -0.005(3) -0.001(3)
C88 0.032(3) 0.036(3) 0.023(3) -0.006(2) -0.001(2) -0.008(2)
C89 0.026(3) 0.034(3) 0.025(3) -0.002(2) -0.003(2) -0.007(2)
C90 0.039(3) 0.041(3) 0.029(3) -0.011(3) -0.002(3) -0.011(3)
C91 0.030(3) 0.038(3) 0.034(3) 0.001(3) -0.011(3) -0.005(2)
C92 0.019(3) 0.049(4) 0.032(3) -0.011(3) 0.006(2) -0.006(2)
C93 0.042(3) 0.034(3) 0.043(4) -0.010(3) -0.001(3) -0.017(3)
C94 0.045(4) 0.043(4) 0.059(4) -0.001(3) -0.023(3) -0.009(3)
C95 0.036(4) 0.087(5) 0.046(4) -0.027(4) 0.009(3) -0.026(3)
C96 0.028(3) 0.028(3) 0.024(3) -0.006(2) -0.006(2) -0.011(2)
C97 0.042(4) 0.061(4) 0.035(3) -0.021(3) 0.007(3) -0.031(3)
C98 0.040(3) 0.031(3) 0.024(3) -0.013(3) 0.006(3) -0.011(3)
C99 0.024(3) 0.026(3) 0.020(3) -0.008(2) 0.008(2) -0.008(2)
C100 0.030(3) 0.023(3) 0.016(2) -0.002(2) 0.002(2) -0.005(2)
C101 0.023(3) 0.028(3) 0.018(2) -0.008(2) 0.000(2) -0.001(2)
C102 0.023(3) 0.023(3) 0.020(3) -0.007(2) 0.000(2) 0.002(2)
C103 0.028(3) 0.033(3) 0.021(3) -0.006(2) 0.000(2) -0.003(2)
C104 0.021(3) 0.022(3) 0.018(2) -0.007(2) 0.000(2) 0.000(2)
C105 0.025(3) 0.033(3) 0.012(2) -0.001(2) 0.001(2) -0.010(2)
C106 0.022(3) 0.034(3) 0.021(3) -0.014(2) 0.001(2) -0.003(2)
C107 0.031(3) 0.031(3) 0.026(3) -0.014(2) 0.003(2) -0.005(2)
C108 0.031(3) 0.034(3) 0.026(3) -0.010(2) -0.005(2) -0.009(2)
C109 0.024(3) 0.050(4) 0.022(3) -0.004(2) -0.009(2) -0.005(2)
C110 0.037(3) 0.024(3) 0.030(3) 0.001(2) -0.002(2) -0.006(2)
C111 0.042(3) 0.040(3) 0.029(3) -0.008(3) -0.009(3) -0.023(3)
C112 0.027(3) 0.030(3) 0.033(3) -0.010(2) -0.006(2) -0.003(2)
C113 0.038(3) 0.045(4) 0.042(3) -0.024(3) -0.002(3) -0.009(3)
C114 0.030(3) 0.043(3) 0.028(3) -0.011(3) 0.006(2) -0.005(3)
C115 0.036(3) 0.027(3) 0.036(3) 0.003(2) -0.006(3) -0.007(2)
C116 0.024(3) 0.029(3) 0.027(3) -0.005(2) -0.002(2) -0.006(2)
C117 0.034(3) 0.043(3) 0.024(3) -0.005(3) 0.003(2) -0.011(3)
C118 0.026(3) 0.035(3) 0.020(3) 0.004(2) -0.005(2) -0.004(2)
C119 0.025(3) 0.027(3) 0.022(3) 0.010(2) -0.003(2) -0.007(2)
C120 0.030(3) 0.028(3) 0.026(3) 0.008(2) -0.009(2) -0.005(2)
C121 0.034(3) 0.029(3) 0.017(3) 0.007(2) -0.005(2) -0.002(2)
C122 0.034(3) 0.031(3) 0.024(3) 0.004(2) -0.009(2) -0.003(2)
C123 0.022(3) 0.050(4) 0.033(3) -0.002(3) 0.000(2) -0.007(3)
C124 0.036(3) 0.037(3) 0.043(3) -0.012(3) -0.003(3) -0.014(3)
C125 0.035(3) 0.036(3) 0.037(3) 0.002(3) -0.013(3) -0.005(3)
C126 0.026(3) 0.030(3) 0.032(3) -0.009(2) -0.002(2) -0.006(2)
C127 0.041(3) 0.030(3) 0.029(3) -0.003(2) -0.002(3) -0.008(3)
C128 0.038(3) 0.023(3) 0.017(3) 0.008(2) -0.005(2) -0.009(2)
C129 0.021(3) 0.034(3) 0.016(2) 0.009(2) -0.005(2) -0.001(2)
C130 0.024(3) 0.030(3) 0.020(3) 0.006(2) -0.004(2) -0.003(2)
C131 0.034(3) 0.039(3) 0.025(3) 0.007(2) -0.009(3) -0.008(3)
C132 0.020(3) 0.031(3) 0.022(3) 0.006(2) -0.005(2) -0.004(2)
C133 0.032(3) 0.048(3) 0.022(3) -0.011(2) -0.004(2) -0.014(3)
C134 0.038(3) 0.038(3) 0.034(3) -0.004(3) -0.004(3) -0.009(3)
C135 0.025(3) 0.041(3) 0.033(3) -0.011(3) -0.004(2) -0.004(2)
C136 0.024(3) 0.034(3) 0.023(3) -0.007(2) -0.007(2) -0.008(2)
C137 0.026(3) 0.030(3) 0.030(3) -0.009(2) -0.004(2) -0.008(2)
C138 0.024(3) 0.024(3) 0.021(3) -0.007(2) -0.002(2) -0.002(2)
C139 0.017(3) 0.027(3) 0.021(3) -0.006(2) 0.001(2) -0.008(2)
C140 0.023(3) 0.025(3) 0.023(3) -0.004(2) -0.007(2) -0.002(2)
C141 0.023(3) 0.025(3) 0.021(3) -0.006(2) 0.000(2) -0.004(2)
C142 0.021(3) 0.025(3) 0.038(3) -0.010(2) -0.001(2) -0.001(2)
C143 0.027(3) 0.026(3) 0.024(3) -0.006(2) 0.004(2) -0.007(2)
C144 0.024(3) 0.025(3) 0.026(3) -0.004(2) 0.000(2) -0.004(2)
C145 0.023(3) 0.025(3) 0.022(3) -0.007(2) 0.002(2) -0.001(2)
C146 0.018(3) 0.025(3) 0.019(2) -0.008(2) 0.001(2) 0.002(2)
C147 0.022(3) 0.026(3) 0.025(3) -0.007(2) -0.005(2) -0.001(2)
C148 0.024(3) 0.033(3) 0.039(3) -0.010(3) -0.003(2) -0.010(2)
C149 0.026(3) 0.033(3) 0.036(3) -0.015(3) -0.001(2) -0.003(2)
C150 0.039(3) 0.041(3) 0.037(3) 0.005(3) -0.008(3) -0.023(3)
C151 0.043(4) 0.083(5) 0.071(5) -0.030(4) 0.027(4) -0.023(4)
C152 0.042(4) 0.074(5) 0.072(5) 0.018(4) -0.030(4) -0.025(4)
O61 0.066(3) 0.085(4) 0.047(3) -0.015(3) -0.001(2) -0.030(3)
O62 0.053(3) 0.072(3) 0.046(3) -0.024(2) 0.000(2) -0.017(2)
O63 0.025(2) 0.039(2) 0.042(2) -0.0075(18) -0.0017(17) -0.0051(17)
O64 0.048(3) 0.059(3) 0.106(4) -0.025(3) -0.027(3) -0.006(2)
O65 0.139(5) 0.056(3) 0.041(3) -0.005(2) -0.003(3) -0.048(3)
O66 0.091(4) 0.085(4) 0.057(3) 0.004(3) -0.014(3) -0.039(3)
O67 0.074(3) 0.081(4) 0.064(3) 0.008(3) -0.007(3) -0.020(3)
O68 0.102(4) 0.127(5) 0.047(3) -0.012(3) -0.010(3) -0.061(4)
O69 0.034(2) 0.042(2) 0.030(2) -0.0023(18) -0.0049(17) -0.0064(17)
O70 0.041(5) 0.030(5) 0.036(5) -0.005(4) -0.011(4) -0.008(4)
O70' 0.058(7) 0.074(8) 0.095(10) 0.028(7) -0.036(7) -0.031(6)
O71 0.032(4) 0.048(6) 0.060(6) 0.005(4) -0.015(4) -0.006(4)
O71' 0.111(11) 0.054(8) 0.120(13) 0.031(8) -0.082(10) -0.032(8)
O72 0.061(3) 0.093(4) 0.060(3) -0.025(3) 0.003(3) -0.028(3)
O73 0.034(4) 0.036(4) 0.051(5) -0.003(4) -0.016(4) 0.001(3)
O74 0.042(2) 0.043(3) 0.071(3) 0.010(2) -0.022(2) -0.019(2)
O75 0.034(2) 0.034(2) 0.065(3) -0.002(2) -0.007(2) -0.0056(18)
O76 0.047(3) 0.053(3) 0.047(3) -0.017(2) -0.010(2) -0.001(2)
O77 0.042(5) 0.048(5) 0.070(6) -0.031(5) -0.022(4) -0.001(4)
O77' 0.056(6) 0.056(6) 0.062(6) 0.010(5) -0.031(5) -0.018(5)

loop_
_atom_type_symbol
_atom_type_description
_atom_type_scat_dispersion_real
_atom_type_scat_dispersion_imag
_atom_type_scat_source
C C 0.0033 0.0016 'International Tables Vol C Tables 4.2.6.8 and 6.1.1.4'
H H 0.0000 0.0000 'International Tables Vol C Tables 4.2.6.8 and 6.1.1.4'
N N 0.0061 0.0033 'International Tables Vol C Tables 4.2.6.8 and 6.1.1.4'
O O 0.0106 0.0060 'International Tables Vol C Tables 4.2.6.8 and 6.1.1.4'
S S 0.1246 0.1234 'International Tables Vol C Tables 4.2.6.8 and 6.1.1.4'

loop_
_geom_angle_atom_site_label_1
_geom_angle_atom_site_label_2
_geom_angle_atom_site_label_3
_geom_angle
_geom_angle_site_symmetry_1
_geom_angle_site_symmetry_3
O3 S1 O2 113.7(2) . .
O3 S1 O1 110.5(2) . .
O2 S1 O1 112.0(2) . .
O3 S1 C3 108.8(2) . .
O2 S1 C3 107.3(2) . .
O1 S1 C3 104.0(2) . .
O4 S2 O5 114.2(2) . .
O4 S2 O6 112.1(2) . .
O5 S2 O6 111.6(2) . .
O4 S2 C8 104.8(2) . .
O5 S2 C8 110.0(2) . .
O6 S2 C8 103.3(2) . .
O14 S3 O13 113.9(2) . .
O14 S3 O12 112.1(2) . .
O13 S3 O12 111.7(2) . .
O14 S3 C22 105.3(2) . .
O13 S3 C22 109.9(2) . .
O12 S3 C22 103.1(2) . .
O15 S4 O16 114.5(2) . .
O15 S4 O17 110.0(2) . .
O16 S4 O17 111.6(2) . .
O15 S4 C27 110.4(2) . .
O16 S4 C27 105.9(2) . .
O17 S4 C27 103.9(2) . .
O23 S5 O24 114.2(2) . .
O23 S5 O25 111.1(2) . .
O24 S5 O25 111.4(2) . .
O23 S5 C39 109.8(2) . .
O24 S5 C39 106.3(2) . .
O25 S5 C39 103.3(2) . .
O27 S6 O26 114.4(2) . .
O27 S6 O28 110.5(2) . .
O26 S6 O28 112.6(2) . .
O27 S6 C44 109.8(2) . .
O26 S6 C44 105.1(2) . .
O28 S6 C44 103.7(2) . .
O36 S7 O35 114.5(2) . .
O36 S7 O34 112.1(2) . .
O35 S7 O34 111.2(2) . .
O36 S7 C58 105.3(2) . .
O35 S7 C58 109.2(2) . .
O34 S7 C58 103.7(2) . .
O37 S8 O38 114.6(2) . .
O37 S8 O39 111.4(2) . .
O38 S8 O39 111.0(2) . .
O37 S8 C63 109.2(2) . .
O38 S8 C63 106.3(2) . .
O39 S8 C63 103.6(2) . .
C10 O7 C11 117.6(4) . .
C13 O8 C12 113.3(4) . .
C14 O9 C15 111.9(4) . .
C16 O10 C17 112.5(4) . .
C19 O11 C18 117.6(4) . .
C24 O18 C29 117.0(4) . .
C31 O19 C30 114.0(4) . .
C33' O20 C32 130.7(12) . .
C33' O20 C33 36.2(10) . .
C32 O20 C33 108.8(5) . .
C35 O21 C34 105.4(5) . .
C35 O21 C34' 129.7(11) . .
C34 O21 C34' 42.2(10) . .
C5 O22 C36 117.9(4) . .
C46 O29 C47 115.9(4) . .
C49 O30 C48 113.4(4) . .
C52 O32 C53 110.1(4) . .
C55 O33 C54 117.2(4) . .
C60 O40 C65 117.7(3) . .
C66 O41 C67 113.2(4) . .
C69 O42 C68 114.9(4) . .
C71 O43 C70 112.3(4) . .
C41 O44 C72 117.7(4) . .
C75 N1 C74 111.5(7) . .
C75 N1 C76 110.6(6) . .
C74 N1 C76 113.0(5) . .
C75 N1 C73 107.9(6) . .
C74 N1 C73 106.3(5) . .
C76 N1 C73 107.2(5) . .
C78 N2 C87 113.0(5) . .
C78 N2 C77 126.3(5) . .
C87 N2 C77 120.2(5) . .
C83 N3 C82 112.1(4) . .
C83 N3 C88 125.2(4) . .
C82 N3 C88 121.4(4) . .
C92 N4 C90 111.2(4) . .
C92 N4 C91 109.2(4) . .
C90 N4 C91 108.7(4) . .
C92 N4 C89 110.8(4) . .
C90 N4 C89 110.5(4) . .
C91 N4 C89 106.4(4) . .
C93 N5 C96 112.1(4) . .
C93 N5 C94 109.5(4) . .
C96 N5 C94 110.9(4) . .
C93 N5 C95 108.9(4) . .
C96 N5 C95 107.4(4) . .
C94 N5 C95 107.9(4) . .
C107 N6 C98 112.2(4) . .
C107 N6 C97 123.2(4) . .
C98 N6 C97 123.8(5) . .
C103 N7 C102 111.7(4) . .
C103 N7 C108 123.6(4) . .
C102 N7 C108 123.2(4) . .
C112 N8 C110 109.3(4) . .
C112 N8 C111 108.0(4) . .
C110 N8 C111 109.7(4) . .
C112 N8 C109 107.1(4) . .
C110 N8 C109 111.5(4) . .
C111 N8 C109 111.2(4) . .
C113 N13 C114 110.4(4) . .
C113 N13 C115 108.7(4) . .
C114 N13 C115 109.1(4) . .
C113 N13 C116 110.4(4) . .
C114 N13 C116 110.8(4) . .
C115 N13 C116 107.4(4) . .
C118 N14 C122 113.6(5) . .
C118 N14 C117 125.7(4) . .
C122 N14 C117 120.5(4) . .
C124 N15 C123 110.8(4) . .
C124 N15 C125 108.2(4) . .
C123 N15 C125 109.8(4) . .
C124 N15 C126 110.4(4) . .
C123 N15 C126 110.9(4) . .
C125 N15 C126 106.6(4) . .
C128 N16 C131 112.2(4) . .
C128 N16 C127 125.4(4) . .
C131 N16 C127 122.4(4) . .
C133 N17 C135 108.4(4) . .
C133 N17 C134 110.3(4) . .
C135 N17 C134 108.5(4) . .
C133 N17 C136 111.6(4) . .
C135 N17 C136 107.8(4) . .
C134 N17 C136 110.1(4) . .
C138 N18 C147 111.3(4) . .
C138 N18 C137 124.2(4) . .
C147 N18 C137 122.9(4) . .
C143 N19 C142 111.7(4) . .
C143 N19 C148 123.3(4) . .
C142 N19 C148 124.8(4) . .
C150 N20 C152 109.0(5) . .
C150 N20 C149 112.0(4) . .
C152 N20 C149 110.4(4) . .
C150 N20 C151 107.7(5) . .
C152 N20 C151 110.4(5) . .
C149 N20 C151 107.3(4) . .
C10 C1 C2 119.7(5) . .
C10 C1 H1A 120.2 . .
C2 C1 H1A 120.2 . .
C3 C2 C1 123.5(5) . .
C3 C2 H2A 118.3 . .
C1 C2 H2A 118.3 . .
C2 C3 C4 117.8(5) . .
C2 C3 S1 115.2(4) . .
C4 C3 S1 126.7(4) . .
C5 C4 C9 116.6(4) . .
C5 C4 C3 124.2(4) . .
C9 C4 C3 119.2(4) . .
O22 C5 C6 123.4(4) . .
O22 C5 C4 115.3(4) . .
C6 C5 C4 121.1(5) . .
C5 C6 C7 120.8(4) . .
C5 C6 H6A 119.6 . .
C7 C6 H6A 119.6 . .
C8 C7 C6 121.2(5) . .
C8 C7 H7A 119.4 . .
C6 C7 H7A 119.4 . .
C7 C8 C9 118.8(4) . .
C7 C8 S2 114.9(4) . .
C9 C8 S2 125.2(4) . .
C10 C9 C4 117.4(4) . .
C10 C9 C8 122.9(4) . .
C4 C9 C8 119.7(4) . .
O7 C10 C1 123.5(4) . .
O7 C10 C9 116.2(4) . .
C1 C10 C9 120.3(5) . .
O7 C11 C12 105.3(4) . .
O7 C11 H11N 110.7 . .
C12 C11 H11N 110.7 . .
O7 C11 H11O 110.7 . .
C12 C11 H11O 110.7 . .
H11N C11 H11O 108.8 . .
O8 C12 C11 106.4(4) . .
O8 C12 H12N 110.5 . .
C11 C12 H12N 110.5 . .
O8 C12 H12O 110.5 . .
C11 C12 H12O 110.5 . .
H12N C12 H12O 108.6 . .
O8 C13 C14 114.6(4) . .
O8 C13 H13A 108.6 . .
C14 C13 H13A 108.6 . .
O8 C13 H13B 108.6 . .
C14 C13 H13B 108.6 . .
H13A C13 H13B 107.6 . .
O9 C14 C13 108.5(5) . .
O9 C14 H14A 110.0 . .
C13 C14 H14A 110.0 . .
O9 C14 H14B 110.0 . .
C13 C14 H14B 110.0 . .
H14A C14 H14B 108.4 . .
O9 C15 C16 109.1(4) . .
O9 C15 H15A 109.9 . .
C16 C15 H15A 109.9 . .
O9 C15 H15B 109.9 . .
C16 C15 H15B 109.9 . .
H15A C15 H15B 108.3 . .
O10 C16 C15 112.2(4) . .
O10 C16 H16A 109.2 . .
C15 C16 H16A 109.2 . .
O10 C16 H16B 109.2 . .
C15 C16 H16B 109.2 . .
H16A C16 H16B 107.9 . .
O10 C17 C18 105.1(4) . .
O10 C17 H17A 110.7 . .
C18 C17 H17A 110.7 . .
O10 C17 H17B 110.7 . .
C18 C17 H17B 110.7 . .
H17A C17 H17B 108.8 . .
O11 C18 C17 107.0(4) . .
O11 C18 H18A 110.3 . .
C17 C18 H18A 110.3 . .
O11 C18 H18B 110.3 . .
C17 C18 H18B 110.3 . .
H18A C18 H18B 108.6 . .
O11 C19 C20 123.3(4) . .
O11 C19 C28 115.8(4) . .
C20 C19 C28 120.8(4) . .
C19 C20 C21 120.8(4) . .
C19 C20 H20A 119.6 . .
C21 C20 H20A 119.6 . .
C22 C21 C20 121.9(4) . .
C22 C21 H21A 119.1 . .
C20 C21 H21A 119.1 . .
C21 C22 C23 118.3(4) . .
C21 C22 S3 115.3(4) . .
C23 C22 S3 125.5(3) . .
C24 C23 C28 117.8(4) . .
C24 C23 C22 122.8(4) . .
C28 C23 C22 119.3(4) . .
O18 C24 C25 123.6(4) . .
O18 C24 C23 116.0(4) . .
C25 C24 C23 120.4(4) . .
C24 C25 C26 120.6(4) . .
C24 C25 H25A 119.7 . .
C26 C25 H25A 119.7 . .
C27 C26 C25 122.4(4) . .
C27 C26 H26A 118.8 . .
C25 C26 H26A 118.8 . .
C26 C27 C28 118.6(4) . .
C26 C27 S4 115.7(4) . .
C28 C27 S4 125.4(4) . .
C19 C28 C23 117.2(4) . .
C19 C28 C27 124.3(4) . .
C23 C28 C27 118.5(4) . .
O18 C29 C30 106.1(4) . .
O18 C29 H29A 110.5 . .
C30 C29 H29A 110.5 . .
O18 C29 H29B 110.5 . .
C30 C29 H29B 110.5 . .
H29A C29 H29B 108.7 . .
O19 C30 C29 106.6(4) . .
O19 C30 H30A 110.4 . .
C29 C30 H30A 110.4 . .
O19 C30 H30B 110.4 . .
C29 C30 H30B 110.4 . .
H30A C30 H30B 108.6 . .
O19 C31 C32 114.6(4) . .
O19 C31 H31A 108.6 . .
C32 C31 H31A 108.6 . .
O19 C31 H31B 108.6 . .
C32 C31 H31B 108.6 . .
H31A C31 H31B 107.6 . .
O20 C32 C31 112.4(5) . .
O20 C32 H32A 109.1 . .
C31 C32 H32A 109.1 . .
O20 C32 H32B 109.1 . .
C31 C32 H32B 109.1 . .
H32A C32 H32B 107.9 . .
O20 C33 C34 104.9(6) . .
O20 C33 H33A 110.8 . .
C34 C33 H33A 110.8 . .
O20 C33 H33B 110.8 . .
C34 C33 H33B 110.8 . .
H33A C33 H33B 108.9 . .
O21 C34 C33 103.7(6) . .
O21 C34 H34A 111.0 . .
C33 C34 H34A 111.0 . .
O21 C34 H34B 111.0 . .
C33 C34 H34B 111.0 . .
H34A C34 H34B 109.0 . .
O20 C33' C34' 99.7(19) . .
O20 C33' H33C 111.8 . .
C34' C33' H33C 111.8 . .
O20 C33' H33D 111.8 . .
C34' C33' H33D 111.8 . .
H33C C33' H33D 109.5 . .
C33' C34' O21 100.8(18) . .
C33' C34' H34C 111.6 . .
O21 C34' H34C 111.6 . .
C33' C34' H34D 111.6 . .
O21 C34' H34D 111.6 . .
H34C C34' H34D 109.4 . .
O21 C35 C36 112.6(6) . .
O21 C35 H35A 109.1 . .
C36 C35 H35A 109.1 . .
O21 C35 H35B 109.1 . .
C36 C35 H35B 109.1 . .
H35A C35 H35B 107.8 . .
O22 C36 C35 107.1(5) . .
O22 C36 H36A 110.3 . .
C35 C36 H36A 110.3 . .
O22 C36 H36B 110.3 . .
C35 C36 H36B 110.3 . .
H36A C36 H36B 108.5 . .
C46 C37 C38 119.2(4) . .
C46 C37 H37A 120.4 . .
C38 C37 H37A 120.4 . .
C39 C38 C37 123.0(4) . .
C39 C38 H38A 118.5 . .
C37 C38 H38A 118.5 . .
C38 C39 C40 118.7(4) . .
C38 C39 S5 115.2(3) . .
C40 C39 S5 125.8(3) . .
C39 C40 C41 123.7(4) . .
C39 C40 C45 119.3(4) . .
C41 C40 C45 116.8(4) . .
O44 C41 C42 123.0(4) . .
O44 C41 C40 116.1(4) . .
C42 C41 C40 120.8(4) . .
C41 C42 C43 120.9(4) . .
C41 C42 H42A 119.5 . .
C43 C42 H42A 119.5 . .
C44 C43 C42 121.1(4) . .
C44 C43 H43A 119.5 . .
C42 C43 H43A 119.5 . .
C43 C44 C45 119.2(4) . .
C43 C44 S6 114.2(3) . .
C45 C44 S6 125.7(4) . .
C46 C45 C40 117.3(4) . .
C46 C45 C44 123.3(4) . .
C40 C45 C44 119.3(4) . .
O29 C46 C37 123.0(4) . .
O29 C46 C45 115.8(4) . .
C37 C46 C45 121.1(4) . .
O29 C47 C48 106.5(4) . .
O29 C47 H47A 110.4 . .
C48 C47 H47A 110.4 . .
O29 C47 H47B 110.4 . .
C48 C47 H47B 110.4 . .
H47A C47 H47B 108.6 . .
O30 C48 C47 106.0(4) . .
O30 C48 H48A 110.5 . .
C47 C48 H48A 110.5 . .
O30 C48 H48B 110.5 . .
C47 C48 H48B 110.5 . .
H48A C48 H48B 108.7 . .
C50 C49 O30 113.5(4) . .
C50 C49 H49A 108.9 . .
O30 C49 H49A 108.9 . .
C50 C49 H49B 108.9 . .
O30 C49 H49B 108.9 . .
H49A C49 H49B 107.7 . .
C51 O31 C50 118.7(5) . .
C49 C50 O31 107.8(5) . .
C49 C50 H50A 110.1 . .
O31 C50 H50A 110.1 . .
C49 C50 H50B 110.1 . .
O31 C50 H50B 110.1 . .
H50A C50 H50B 108.5 . .
O31 C51 C52 114.0(5) . .
O31 C51 H51A 108.8 . .
C52 C51 H51A 108.8 . .
O31 C51 H51B 108.8 . .
C52 C51 H51B 108.8 . .
H51A C51 H51B 107.7 . .
O32 C52 C51 107.6(4) . .
O31' C51' H51C 109.7 . .
O31' C51' H51D 109.7 . .
H51C C51' H51D 108.2 . .
O32 C53 C54 105.2(4) . .
O32 C53 H53A 110.7 . .
C54 C53 H53A 110.7 . .
O32 C53 H53B 110.7 . .
C54 C53 H53B 110.7 . .
H53A C53 H53B 108.8 . .
O33 C54 C53 106.7(4) . .
O33 C54 H54A 110.4 . .
C53 C54 H54A 110.4 . .
O33 C54 H54B 110.4 . .
C53 C54 H54B 110.4 . .
H54A C54 H54B 108.6 . .
O33 C55 C56 123.4(4) . .
O33 C55 C64 115.5(4) . .
C56 C55 C64 121.0(4) . .
C55 C56 C57 120.3(4) . .
C55 C56 H56A 119.8 . .
C57 C56 H56A 119.8 . .
C58 C57 C56 121.9(4) . .
C58 C57 H57A 119.0 . .
C56 C57 H57A 119.0 . .
C57 C58 C59 118.8(4) . .
C57 C58 S7 115.0(3) . .
C59 C58 S7 125.6(3) . .
C60 C59 C64 117.4(4) . .
C60 C59 C58 124.2(4) . .
C64 C59 C58 118.5(4) . .
O40 C60 C61 124.0(4) . .
O40 C60 C59 115.2(4) . .
C61 C60 C59 120.6(4) . .
C60 C61 C62 120.6(4) . .
C60 C61 H61A 119.7 . .
C62 C61 H61A 119.7 . .
C63 C62 C61 121.4(4) . .
C63 C62 H62A 119.3 . .
C61 C62 H62A 119.3 . .
C62 C63 C64 119.2(4) . .
C62 C63 S8 115.5(4) . .
C64 C63 S8 124.6(4) . .
C55 C64 C59 117.1(4) . .
C55 C64 C63 123.8(4) . .
C59 C64 C63 119.0(4) . .
O40 C65 C66 105.7(4) . .
O40 C65 H65A 110.6 . .
C66 C65 H65A 110.6 . .
O40 C65 H65B 110.6 . .
C66 C65 H65B 110.6 . .
H65A C65 H65B 108.7 . .
O41 C66 C65 106.9(4) . .
O41 C66 H66A 110.3 . .
C65 C66 H66A 110.3 . .
O41 C66 H66B 110.3 . .
C65 C66 H66B 110.3 . .
H66A C66 H66B 108.6 . .
O41 C67 C68 115.5(4) . .
O41 C67 H67A 108.4 . .
C68 C67 H67A 108.4 . .
O41 C67 H67B 108.4 . .
C68 C67 H67B 108.4 . .
H67A C67 H67B 107.5 . .
O42 C68 C67 107.0(5) . .
O42 C68 H68A 110.3 . .
C67 C68 H68A 110.3 . .
O42 C68 H68B 110.3 . .
C67 C68 H68B 110.3 . .
H68A C68 H68B 108.6 . .
O42 C69 C70 113.9(5) . .
O42 C69 H69A 108.8 . .
C70 C69 H69A 108.8 . .
O42 C69 H69B 108.8 . .
C70 C69 H69B 108.8 . .
H69A C69 H69B 107.7 . .
O43 C70 C69 108.2(5) . .
O43 C70 H70A 110.1 . .
C69 C70 H70A 110.1 . .
O43 C70 H70B 110.1 . .
C69 C70 H70B 110.1 . .
H70A C70 H70B 108.4 . .
O43 C71 C72 105.1(4) . .
O43 C71 H71A 110.7 . .
C72 C71 H71A 110.7 . .
O43 C71 H71B 110.7 . .
C72 C71 H71B 110.7 . .
H71A C71 H71B 108.8 . .
O44 C72 C71 107.3(4) . .
O44 C72 H72A 110.2 . .
C71 C72 H72A 110.2 . .
O44 C72 H72B 110.2 . .
C71 C72 H72B 110.2 . .
H72A C72 H72B 108.5 . .
N1 C73 H73A 109.5 . .
N1 C73 H73B 109.5 . .
H73A C73 H73B 109.5 . .
N1 C73 H73C 109.5 . .
H73A C73 H73C 109.5 . .
H73B C73 H73C 109.5 . .
N1 C74 H74A 109.5 . .
N1 C74 H74B 109.5 . .
H74A C74 H74B 109.5 . .
N1 C74 H74C 109.5 . .
H74A C74 H74C 109.5 . .
H74B C74 H74C 109.5 . .
N1 C75 H75A 109.5 . .
N1 C75 H75B 109.5 . .
H75A C75 H75B 109.5 . .
N1 C75 H75C 109.5 . .
H75A C75 H75C 109.5 . .
H75B C75 H75C 109.5 . .
N1 C76 C77 115.8(5) . .
N1 C76 H76A 108.3 . .
C77 C76 H76A 108.3 . .
N1 C76 H76B 108.3 . .
C77 C76 H76B 108.3 . .
H76A C76 H76B 107.4 . .
N2 C77 C76 112.8(6) . .
N2 C77 H77A 109.0 . .
C76 C77 H77A 109.0 . .
N2 C77 H77B 109.0 . .
C76 C77 H77B 109.0 . .
H77A C77 H77B 107.8 . .
O46 C78 N2 125.7(5) . .
O46 C78 C79 128.9(5) . .
N2 C78 C79 105.4(5) . .
C80 C79 C86 122.2(5) . .
C80 C79 C78 129.5(5) . .
C86 C79 C78 108.3(5) . .
C79 C80 C81 114.7(5) . .
C79 C80 H80A 122.6 . .
C81 C80 H80A 122.6 . .
C80 C81 C84 123.1(5) . .
C80 C81 C82 129.9(5) . .
C84 C81 C82 107.0(5) . .
O48 C82 N3 125.4(5) . .
O48 C82 C81 128.8(5) . .
N3 C82 C81 105.8(4) . .
O47 C83 N3 125.3(5) . .
O47 C83 C84 128.9(5) . .
N3 C83 C84 105.7(4) . .
C85 C84 C81 122.6(5) . .
C85 C84 C83 128.6(5) . .
C81 C84 C83 108.7(4) . .
C84 C85 C86 113.8(5) . .
C84 C85 H85A 123.1 . .
C86 C85 H85A 123.1 . .
C79 C86 C85 123.4(5) . .
C79 C86 C87 108.3(5) . .
C85 C86 C87 128.2(5) . .
O45 C87 N2 125.0(5) . .
O45 C87 C86 130.1(6) . .
N2 C87 C86 104.8(5) . .
N3 C88 C89 111.3(4) . .
N3 C88 H88A 109.4 . .
C89 C88 H88A 109.4 . .
N3 C88 H88B 109.4 . .
C89 C88 H88B 109.4 . .
H88A C88 H88B 108.0 . .
C88 C89 N4 116.1(4) . .
C88 C89 H89A 108.3 . .
N4 C89 H89A 108.3 . .
C88 C89 H89B 108.3 . .
N4 C89 H89B 108.3 . .
H89A C89 H89B 107.4 . .
N4 C90 H90A 109.5 . .
N4 C90 H90B 109.5 . .
H90A C90 H90B 109.5 . .
N4 C90 H90C 109.5 . .
H90A C90 H90C 109.5 . .
H90B C90 H90C 109.5 . .
N4 C91 H91A 109.5 . .
N4 C91 H91B 109.5 . .
H91A C91 H91B 109.5 . .
N4 C91 H91C 109.5 . .
H91A C91 H91C 109.5 . .
H91B C91 H91C 109.5 . .
N4 C92 H92A 109.5 . .
N4 C92 H92B 109.5 . .
H92A C92 H92B 109.5 . .
N4 C92 H92C 109.5 . .
H92A C92 H92C 109.5 . .
H92B C92 H92C 109.5 . .
N5 C93 H93A 109.5 . .
N5 C93 H93B 109.5 . .
H93A C93 H93B 109.5 . .
N5 C93 H93C 109.5 . .
H93A C93 H93C 109.5 . .
H93B C93 H93C 109.5 . .
N5 C94 H94A 109.5 . .
N5 C94 H94B 109.5 . .
H94A C94 H94B 109.5 . .
N5 C94 H94C 109.5 . .
H94A C94 H94C 109.5 . .
H94B C94 H94C 109.5 . .
N5 C95 H95A 109.5 . .
N5 C95 H95B 109.5 . .
H95A C95 H95B 109.5 . .
N5 C95 H95C 109.5 . .
H95A C95 H95C 109.5 . .
H95B C95 H95C 109.5 . .
N5 C96 C97 112.2(4) . .
N5 C96 H96A 109.2 . .
C97 C96 H96A 109.2 . .
N5 C96 H96B 109.2 . .
C97 C96 H96B 109.2 . .
H96A C96 H96B 107.9 . .
N6 C97 C96 109.4(4) . .
N6 C97 H97A 109.8 . .
C96 C97 H97A 109.8 . .
N6 C97 H97B 109.8 . .
C96 C97 H97B 109.8 . .
H97A C97 H97B 108.2 . .
O49 C98 N6 125.6(5) . .
O49 C98 C99 129.1(5) . .
N6 C98 C99 105.2(5) . .
C100 C99 C106 122.5(5) . .
C100 C99 C98 129.2(5) . .
C106 C99 C98 108.2(4) . .
C99 C100 C101 114.6(4) . .
C99 C100 H10A 122.7 . .
C101 C100 H10A 122.7 . .
C104 C101 C100 122.4(4) . .
C104 C101 C102 108.0(4) . .
C100 C101 C102 129.5(4) . .
O52 C102 N7 124.2(4) . .
O52 C102 C101 129.5(5) . .
N7 C102 C101 106.2(4) . .
O51 C103 N7 126.0(5) . .
O51 C103 C104 127.9(5) . .
N7 C103 C104 105.9(4) . .
C105 C104 C101 122.7(4) . .
C105 C104 C103 129.2(4) . .
C101 C104 C103 108.1(4) . .
C104 C105 C106 115.0(4) . .
C104 C105 H10B 122.5 . .
C106 C105 H10B 122.5 . .
C99 C106 C105 122.7(5) . .
C99 C106 C107 107.9(4) . .
C105 C106 C107 129.4(5) . .
O50 C107 N6 125.0(5) . .
O50 C107 C106 128.6(5) . .
N6 C107 C106 106.4(4) . .
N7 C108 C109 114.5(4) . .
N7 C108 H10C 108.6 . .
C109 C108 H10C 108.6 . .
N7 C108 H10D 108.6 . .
C109 C108 H10D 108.6 . .
H10C C108 H10D 107.6 . .
N8 C109 C108 116.7(4) . .
N8 C109 H10E 121.6 . .
C108 C109 H10E 121.6 . .
N8 C110 H11P 109.5 . .
N8 C110 H11Q 109.5 . .
H11P C110 H11Q 109.5 . .
N8 C110 H11R 109.5 . .
H11P C110 H11R 109.5 . .
H11Q C110 H11R 109.5 . .
N8 C111 H11S 109.5 . .
N8 C111 H11T 109.5 . .
H11S C111 H11T 109.5 . .
N8 C111 H11U 109.5 . .
H11S C111 H11U 109.5 . .
H11T C111 H11U 109.5 . .
N8 C112 H11V 109.5 . .
N8 C112 H11W 109.5 . .
H11V C112 H11W 109.5 . .
N8 C112 H11X 109.5 . .
H11V C112 H11X 109.5 . .
H11W C112 H11X 109.5 . .
N13 C113 H11A 109.5 . .
N13 C113 H11B 109.5 . .
H11A C113 H11B 109.5 . .
N13 C113 H11C 109.5 . .
H11A C113 H11C 109.5 . .
H11B C113 H11C 109.5 . .
N13 C114 H11D 109.5 . .
N13 C114 H11E 109.5 . .
H11D C114 H11E 109.5 . .
N13 C114 H11F 109.5 . .
H11D C114 H11F 109.5 . .
H11E C114 H11F 109.5 . .
N13 C115 H11G 109.5 . .
N13 C115 H11H 109.5 . .
H11G C115 H11H 109.5 . .
N13 C115 H11I 109.5 . .
H11G C115 H11I 109.5 . .
H11H C115 H11I 109.5 . .
C117 C116 N13 116.4(4) . .
C117 C116 H11J 108.2 . .
N13 C116 H11J 108.2 . .
C117 C116 H11K 108.2 . .
N13 C116 H11K 108.2 . .
H11J C116 H11K 107.4 . .
N14 C117 C116 112.8(4) . .
N14 C117 H11L 109.0 . .
C116 C117 H11L 109.0 . .
N14 C117 H11M 109.0 . .
C116 C117 H11M 109.0 . .
H11L C117 H11M 107.8 . .
O54 C118 N14 126.4(5) . .
O54 C118 C119 129.0(5) . .
N14 C118 C119 104.6(4) . .
C120 C119 C121 123.5(5) . .
C120 C119 C118 128.5(5) . .
C121 C119 C118 108.0(4) . .
C119 C120 C121 114.3(5) . 2_676
C119 C120 H120 122.8 . .
C121 C120 H120 122.8 2_676 .
C119 C121 C120 122.1(5) . 2_676
C119 C121 C122 109.0(5) . .
C120 C121 C122 128.8(5) 2_676 .
C119 C121 H12P 109.8 . .
C120 C121 H12P 52.0 2_676 .
C122 C121 H12P 109.9 . .
C119 C121 H12Q 109.8 . .
C120 C121 H12Q 56.6 2_676 .
C122 C121 H12Q 109.8 . .
H12P C121 H12Q 108.5 . .
O53 C122 N14 124.8(5) . .
O53 C122 C121 130.5(5) . .
N14 C122 C121 104.6(4) . .
N15 C123 H12A 109.5 . .
N15 C123 H12B 109.5 . .
H12A C123 H12B 109.5 . .
N15 C123 H12C 109.5 . .
H12A C123 H12C 109.5 . .
H12B C123 H12C 109.5 . .
N15 C124 H12D 109.5 . .
N15 C124 H12E 109.5 . .
H12D C124 H12E 109.5 . .
N15 C124 H12F 109.5 . .
H12D C124 H12F 109.5 . .
H12E C124 H12F 109.5 . .
N15 C125 H12G 109.5 . .
N15 C125 H12H 109.5 . .
H12G C125 H12H 109.5 . .
N15 C125 H12I 109.5 . .
H12G C125 H12I 109.5 . .
H12H C125 H12I 109.5 . .
N15 C126 C127 115.9(4) . .
N15 C126 H12J 108.3 . .
C127 C126 H12J 108.3 . .
N15 C126 H12K 108.3 . .
C127 C126 H12K 108.3 . .
H12J C126 H12K 107.4 . .
N16 C127 C126 112.2(4) . .
N16 C127 H12L 109.2 . .
C126 C127 H12L 109.2 . .
N16 C127 H12M 109.2 . .
C126 C127 H12M 109.2 . .
H12L C127 H12M 107.9 . .
O55 C128 N16 126.3(5) . .
O55 C128 C129 129.2(5) . .
N16 C128 C129 104.5(4) . .
C130 C129 C132 122.5(5) . 2_566
C130 C129 C128 109.5(4) . .
C132 C129 C128 127.8(5) 2_566 .
C130 C129 H12R 109.5 . .
C132 C129 H12R 51.4 2_566 .
C128 C129 H12R 109.8 . .
C130 C129 H12S 109.9 . .
C132 C129 H12S 57.1 2_566 .
C128 C129 H12S 109.6 . .
H12R C129 H12S 108.3 . .
C129 C130 C132 123.8(5) . .
C129 C130 C131 107.5(5) . .
C132 C130 C131 128.6(5) . .
O56 C131 N16 124.9(5) . .
O56 C131 C130 129.0(5) . .
N16 C131 C130 106.1(5) . .
C130 C132 C129 113.6(4) . 2_566
C130 C132 H132 123.2 . .
C129 C132 H132 123.2 2_566 .
N17 C133 H13C 109.5 . .
N17 C133 H13D 109.5 . .
H13C C133 H13D 109.5 . .
N17 C133 H13E 109.5 . .
H13C C133 H13E 109.5 . .
H13D C133 H13E 109.5 . .
N17 C134 H13F 109.5 . .
N17 C134 H13G 109.5 . .
H13F C134 H13G 109.5 . .
N17 C134 H13H 109.5 . .
H13F C134 H13H 109.5 . .
H13G C134 H13H 109.5 . .
N17 C135 H13I 109.5 . .
N17 C135 H13J 109.5 . .
H13I C135 H13J 109.5 . .
N17 C135 H13K 109.5 . .
H13I C135 H13K 109.5 . .
H13J C135 H13K 109.5 . .
N17 C136 C137 116.5(4) . .
N17 C136 H13L 108.2 . .
C137 C136 H13L 108.2 . .
N17 C136 H13M 108.2 . .
C137 C136 H13M 108.2 . .
H13L C136 H13M 107.3 . .
N18 C137 C136 115.6(4) . .
N18 C137 H13N 108.4 . .
C136 C137 H13N 108.4 . .
N18 C137 H13O 108.4 . .
C136 C137 H13O 108.4 . .
H13N C137 H13O 107.4 . .
O58 C138 N18 125.2(4) . .
O58 C138 C139 128.3(4) . .
N18 C138 C139 106.5(4) . .
C140 C139 C146 123.0(4) . .
C140 C139 C138 129.2(4) . .
C146 C139 C138 107.8(4) . .
C139 C140 C141 115.1(4) . .
C139 C140 H14C 122.4 . .
C141 C140 H14C 122.4 . .
C140 C141 C144 121.5(4) . .
C140 C141 C142 129.8(4) . .
C144 C141 C142 108.8(4) . .
O59 C142 N19 125.0(5) . .
O59 C142 C141 128.8(5) . .
N19 C142 C141 106.1(4) . .
O60 C143 N19 125.4(5) . .
O60 C143 C144 127.9(5) . .
N19 C143 C144 106.7(4) . .
C145 C144 C141 123.9(4) . .
C145 C144 C143 129.4(5) . .
C141 C144 C143 106.7(4) . .
C144 C145 C146 114.3(4) . .
C144 C145 H14D 122.8 . .
C146 C145 H14D 122.8 . .
C145 C146 C139 122.3(4) . .
C145 C146 C147 130.0(4) . .
C139 C146 C147 107.7(4) . .
O57 C147 N18 124.4(4) . .
O57 C147 C146 129.0(5) . .
N18 C147 C146 106.6(4) . .
N19 C148 C149 109.3(4) . .
N19 C148 H14E 109.8 . .
C149 C148 H14E 109.8 . .
N19 C148 H14F 109.8 . .
C149 C148 H14F 109.8 . .
H14E C148 H14F 108.3 . .
N20 C149 C148 113.2(4) . .
N20 C149 H14G 108.9 . .
C148 C149 H14G 108.9 . .
N20 C149 H14H 108.9 . .
C148 C149 H14H 108.9 . .
H14G C149 H14H 107.8 . .
N20 C150 H15C 109.5 . .
N20 C150 H15D 109.5 . .
H15C C150 H15D 109.5 . .
N20 C150 H15E 109.5 . .
H15C C150 H15E 109.5 . .
H15D C150 H15E 109.5 . .
N20 C151 H15F 109.5 . .
N20 C151 H15G 109.5 . .
H15F C151 H15G 109.5 . .
N20 C151 H15H 109.5 . .
H15F C151 H15H 109.5 . .
H15G C151 H15H 109.5 . .
N20 C152 H15I 109.5 . .
N20 C152 H15J 109.5 . .
H15I C152 H15J 109.5 . .
N20 C152 H15K 109.5 . .
H15I C152 H15K 109.5 . .
H15J C152 H15K 109.5 . .

loop_
_geom_bond_atom_site_label_1
_geom_bond_atom_site_label_2
_geom_bond_distance
_geom_bond_site_symmetry_2
S1 O3 1.447(4) .
S1 O2 1.461(4) .
S1 O1 1.469(4) .
S1 C3 1.781(5) .
S2 O4 1.459(4) .
S2 O5 1.458(4) .
S2 O6 1.463(4) .
S2 C8 1.814(5) .
S3 O14 1.453(3) .
S3 O13 1.458(4) .
S3 O12 1.461(4) .
S3 C22 1.799(5) .
S4 O15 1.439(3) .
S4 O16 1.451(3) .
S4 O17 1.469(4) .
S4 C27 1.804(5) .
S5 O23 1.446(3) .
S5 O24 1.447(4) .
S5 O25 1.467(4) .
S5 C39 1.809(5) .
S6 O27 1.456(4) .
S6 O26 1.455(3) .
S6 O28 1.466(4) .
S6 C44 1.819(5) .
S7 O36 1.455(3) .
S7 O35 1.460(3) .
S7 O34 1.461(3) .
S7 C58 1.802(5) .
S8 O37 1.453(3) .
S8 O38 1.455(4) .
S8 O39 1.468(4) .
S8 C63 1.815(5) .
O7 C10 1.351(6) .
O7 C11 1.443(5) .
O8 C13 1.429(6) .
O8 C12 1.445(5) .
O9 C14 1.431(6) .
O9 C15 1.447(6) .
O10 C16 1.433(5) .
O10 C17 1.439(5) .
O11 C19 1.349(5) .
O11 C18 1.431(5) .
O18 C24 1.339(5) .
O18 C29 1.436(5) .
O19 C31 1.413(6) .
O19 C30 1.440(5) .
O20 C33' 1.46(2) .
O20 C32 1.415(6) .
O20 C33 1.479(8) .
O21 C35 1.416(7) .
O21 C34 1.463(8) .
O21 C34' 1.56(3) .
O22 C5 1.355(6) .
O22 C36 1.438(6) .
O29 C46 1.352(5) .
O29 C47 1.433(5) .
O30 C49 1.439(6) .
O30 C48 1.436(5) .
O32 C52 1.438(6) .
O32 C53 1.424(5) .
O33 C55 1.348(5) .
O33 C54 1.441(5) .
O40 C60 1.348(5) .
O40 C65 1.445(5) .
O41 C66 1.424(6) .
O41 C67 1.441(6) .
O42 C69 1.440(6) .
O42 C68 1.449(6) .
O43 C71 1.423(5) .
O43 C70 1.436(6) .
O44 C41 1.338(5) .
O44 C72 1.439(5) .
O45 C87 1.206(6) .
O46 C78 1.207(6) .
O47 C83 1.215(6) .
O48 C82 1.214(6) .
O49 C98 1.194(6) .
O50 C107 1.221(6) .
O51 C103 1.202(6) .
O52 C102 1.213(5) .
O53 C122 1.207(6) .
O54 C118 1.196(6) .
O55 C128 1.211(6) .
O56 C131 1.203(6) .
O57 C147 1.207(5) .
O58 C138 1.215(5) .
O59 C142 1.222(6) .
O60 C143 1.221(6) .
N1 C75 1.438(8) .
N1 C74 1.463(8) .
N1 C76 1.514(7) .
N1 C73 1.515(8) .
N2 C78 1.389(7) .
N2 C87 1.410(7) .
N2 C77 1.450(7) .
N3 C83 1.389(6) .
N3 C82 1.402(7) .
N3 C88 1.469(6) .
N4 C92 1.489(6) .
N4 C90 1.501(6) .
N4 C91 1.501(6) .
N4 C89 1.531(6) .
N5 C93 1.485(6) .
N5 C96 1.508(6) .
N5 C94 1.514(6) .
N5 C95 1.529(7) .
N6 C107 1.396(6) .
N6 C98 1.397(7) .
N6 C97 1.462(6) .
N7 C103 1.398(6) .
N7 C102 1.401(6) .
N7 C108 1.463(6) .
N8 C112 1.486(6) .
N8 C110 1.493(6) .
N8 C111 1.505(6) .
N8 C109 1.519(6) .
N13 C113 1.499(6) .
N13 C114 1.509(6) .
N13 C115 1.509(6) .
N13 C116 1.520(6) .
N14 C118 1.396(6) .
N14 C122 1.399(7) .
N14 C117 1.460(7) .
N15 C124 1.501(6) .
N15 C123 1.502(6) .
N15 C125 1.504(6) .
N15 C126 1.518(6) .
N16 C128 1.390(6) .
N16 C131 1.405(7) .
N16 C127 1.449(6) .
N17 C133 1.492(6) .
N17 C135 1.490(6) .
N17 C134 1.507(6) .
N17 C136 1.517(6) .
N18 C138 1.397(6) .
N18 C147 1.393(6) .
N18 C137 1.456(6) .
N19 C143 1.386(6) .
N19 C142 1.401(6) .
N19 C148 1.459(6) .
N20 C150 1.489(7) .
N20 C152 1.499(7) .
N20 C149 1.505(6) .
N20 C151 1.507(7) .
C1 C10 1.384(7) .
C1 C2 1.385(7) .
C1 H1A 0.9500 .
C2 C3 1.366(7) .
C2 H2A 0.9500 .
C3 C4 1.446(7) .
C4 C5 1.433(6) .
C4 C9 1.439(7) .
C5 C6 1.366(7) .
C6 C7 1.405(7) .
C6 H6A 0.9500 .
C7 C8 1.367(6) .
C7 H7A 0.9500 .
C8 C9 1.442(7) .
C9 C10 1.435(6) .
C11 C12 1.499(7) .
C11 H11N 0.9900 .
C11 H11O 0.9900 .
C12 H12N 0.9900 .
C12 H12O 0.9900 .
C13 C14 1.509(7) .
C13 H13A 0.9900 .
C13 H13B 0.9900 .
C14 H14A 0.9900 .
C14 H14B 0.9900 .
C15 C16 1.484(7) .
C15 H15A 0.9900 .
C15 H15B 0.9900 .
C16 H16A 0.9900 .
C16 H16B 0.9900 .
C17 C18 1.501(6) .
C17 H17A 0.9900 .
C17 H17B 0.9900 .
C18 H18A 0.9900 .
C18 H18B 0.9900 .
C19 C20 1.376(6) .
C19 C28 1.433(6) .
C20 C21 1.396(6) .
C20 H20A 0.9500 .
C21 C22 1.372(6) .
C21 H21A 0.9500 .
C22 C23 1.454(7) .
C23 C24 1.436(6) .
C23 C28 1.448(6) .
C24 C25 1.374(6) .
C25 C26 1.394(6) .
C25 H25A 0.9500 .
C26 C27 1.369(6) .
C26 H26A 0.9500 .
C27 C28 1.453(6) .
C29 C30 1.497(7) .
C29 H29A 0.9900 .
C29 H29B 0.9900 .
C30 H30A 0.9900 .
C30 H30B 0.9900 .
C31 C32 1.482(8) .
C31 H31A 0.9900 .
C31 H31B 0.9900 .
C32 H32A 0.9900 .
C32 H32B 0.9900 .
C33 C34 1.494(12) .
C33 H33A 0.9900 .
C33 H33B 0.9900 .
C34 H34A 0.9900 .
C34 H34B 0.9900 .
C33' C34' 1.54(4) .
C33' H33C 0.9900 .
C33' H33D 0.9900 .
C34' H34C 0.9900 .
C34' H34D 0.9900 .
C35 C36 1.503(8) .
C35 H35A 0.9900 .
C35 H35B 0.9900 .
C36 H36A 0.9900 .
C36 H36B 0.9900 .
C37 C46 1.376(6) .
C37 C38 1.397(6) .
C37 H37A 0.9500 .
C38 C39 1.361(6) .
C38 H38A 0.9500 .
C39 C40 1.434(6) .
C40 C41 1.441(6) .
C40 C45 1.440(6) .
C41 C42 1.379(6) .
C42 C43 1.394(6) .
C42 H42A 0.9500 .
C43 C44 1.377(6) .
C43 H43A 0.9500 .
C44 C45 1.443(6) .
C45 C46 1.431(6) .
C47 C48 1.519(6) .
C47 H47A 0.9900 .
C47 H47B 0.9900 .
C48 H48A 0.9900 .
C48 H48B 0.9900 .
C49 C50 1.489(7) .
C49 H49A 0.9900 .
C49 H49B 0.9900 .
O31 C51 1.423(6) .
O31 C50 1.431(6) .
C50 H50A 0.9900 .
C50 H50B 0.9900 .
C51 C52 1.498(6) .
C51 H51A 0.9900 .
C51 H51B 0.9900 .
O31' C51' 1.453(10) .
C51' H51C 0.9900 .
C51' H51D 0.9900 .
C53 C54 1.502(6) .
C53 H53A 0.9900 .
C53 H53B 0.9900 .
C54 H54A 0.9900 .
C54 H54B 0.9900 .
C55 C56 1.369(6) .
C55 C64 1.442(6) .
C56 C57 1.393(6) .
C56 H56A 0.9500 .
C57 C58 1.382(6) .
C57 H57A 0.9500 .
C58 C59 1.444(6) .
C59 C60 1.429(6) .
C59 C64 1.445(6) .
C60 C61 1.369(6) .
C61 C62 1.406(6) .
C61 H61A 0.9500 .
C62 C63 1.368(6) .
C62 H62A 0.9500 .
C63 C64 1.442(6) .
C65 C66 1.503(6) .
C65 H65A 0.9900 .
C65 H65B 0.9900 .
C66 H66A 0.9900 .
C66 H66B 0.9900 .
C67 C68 1.495(7) .
C67 H67A 0.9900 .
C67 H67B 0.9900 .
C68 H68A 0.9900 .
C68 H68B 0.9900 .
C69 C70 1.480(7) .
C69 H69A 0.9900 .
C69 H69B 0.9900 .
C70 H70A 0.9900 .
C70 H70B 0.9900 .
C71 C72 1.507(6) .
C71 H71A 0.9900 .
C71 H71B 0.9900 .
C72 H72A 0.9900 .
C72 H72B 0.9900 .
C73 H73A 0.9800 .
C73 H73B 0.9800 .
C73 H73C 0.9800 .
C74 H74A 0.9800 .
C74 H74B 0.9800 .
C74 H74C 0.9800 .
C75 H75A 0.9800 .
C75 H75B 0.9800 .
C75 H75C 0.9800 .
C76 C77 1.532(9) .
C76 H76A 0.9900 .
C76 H76B 0.9900 .
C77 H77A 0.9900 .
C77 H77B 0.9900 .
C78 C79 1.494(7) .
C79 C80 1.376(7) .
C79 C86 1.394(7) .
C80 C81 1.389(7) .
C80 H80A 0.9500 .
C81 C84 1.395(7) .
C81 C82 1.505(7) .
C83 C84 1.494(7) .
C84 C85 1.383(7) .
C85 C86 1.398(7) .
C85 H85A 0.9500 .
C86 C87 1.495(8) .
C88 C89 1.529(7) .
C88 H88A 0.9900 .
C88 H88B 0.9900 .
C89 H89A 0.9900 .
C89 H89B 0.9900 .
C90 H90A 0.9800 .
C90 H90B 0.9800 .
C90 H90C 0.9800 .
C91 H91A 0.9800 .
C91 H91B 0.9800 .
C91 H91C 0.9800 .
C92 H92A 0.9800 .
C92 H92B 0.9800 .
C92 H92C 0.9800 .
C93 H93A 0.9800 .
C93 H93B 0.9800 .
C93 H93C 0.9800 .
C94 H94A 0.9800 .
C94 H94B 0.9800 .
C94 H94C 0.9800 .
C95 H95A 0.9800 .
C95 H95B 0.9800 .
C95 H95C 0.9800 .
C96 C97 1.513(7) .
C96 H96A 0.9900 .
C96 H96B 0.9900 .
C97 H97A 0.9900 .
C97 H97B 0.9900 .
C98 C99 1.510(7) .
C99 C100 1.388(7) .
C99 C106 1.387(7) .
C100 C101 1.395(7) .
C100 H10A 0.9500 .
C101 C104 1.390(6) .
C101 C102 1.490(6) .
C103 C104 1.496(7) .
C104 C105 1.376(6) .
C105 C106 1.390(7) .
C105 H10B 0.9500 .
C106 C107 1.490(7) .
C108 C109 1.530(7) .
C108 H10C 0.9900 .
C108 H10D 0.9900 .
C109 H10E 0.9500 .
C110 H11P 0.9800 .
C110 H11Q 0.9800 .
C110 H11R 0.9800 .
C111 H11S 0.9800 .
C111 H11T 0.9800 .
C111 H11U 0.9800 .
C112 H11V 0.9800 .
C112 H11W 0.9800 .
C112 H11X 0.9800 .
C113 H11A 0.9800 .
C113 H11B 0.9800 .
C113 H11C 0.9800 .
C114 H11D 0.9800 .
C114 H11E 0.9800 .
C114 H11F 0.9800 .
C115 H11G 0.9800 .
C115 H11H 0.9800 .
C115 H11I 0.9800 .
C116 C117 1.507(7) .
C116 H11J 0.9900 .
C116 H11K 0.9900 .
C117 H11L 0.9900 .
C117 H11M 0.9900 .
C118 C119 1.494(7) .
C119 C120 1.385(7) .
C119 C121 1.396(7) .
C120 C121 1.428(7) 2_676
C120 H120 0.9500 .
C121 C120 1.428(7) 2_676
C121 C122 1.478(7) .
C121 H12P 0.9599 .
C121 H12Q 0.9599 .
C123 H12A 0.9800 .
C123 H12B 0.9800 .
C123 H12C 0.9800 .
C124 H12D 0.9800 .
C124 H12E 0.9800 .
C124 H12F 0.9800 .
C125 H12G 0.9800 .
C125 H12H 0.9800 .
C125 H12I 0.9800 .
C126 C127 1.532(7) .
C126 H12J 0.9900 .
C126 H12K 0.9900 .
C127 H12L 0.9900 .
C127 H12M 0.9900 .
C128 C129 1.497(7) .
C129 C130 1.374(7) .
C129 C132 1.425(7) 2_566
C129 H12R 0.9601 .
C129 H12S 0.9599 .
C130 C132 1.403(7) .
C130 C131 1.479(7) .
C132 C129 1.425(7) 2_566
C132 H132 0.9500 .
C133 H13C 0.9800 .
C133 H13D 0.9800 .
C133 H13E 0.9800 .
C134 H13F 0.9800 .
C134 H13G 0.9800 .
C134 H13H 0.9800 .
C135 H13I 0.9800 .
C135 H13J 0.9800 .
C135 H13K 0.9800 .
C136 C137 1.524(6) .
C136 H13L 0.9900 .
C136 H13M 0.9900 .
C137 H13N 0.9900 .
C137 H13O 0.9900 .
C138 C139 1.494(6) .
C139 C140 1.387(6) .
C139 C146 1.392(6) .
C140 C141 1.387(7) .
C140 H14C 0.9500 .
C141 C144 1.397(7) .
C141 C142 1.484(7) .
C143 C144 1.505(7) .
C144 C145 1.380(7) .
C145 C146 1.394(7) .
C145 H14D 0.9500 .
C146 C147 1.495(6) .
C148 C149 1.527(7) .
C148 H14E 0.9900 .
C148 H14F 0.9900 .
C149 H14G 0.9900 .
C149 H14H 0.9900 .
C150 H15C 0.9800 .
C150 H15D 0.9800 .
C150 H15E 0.9800 .
C151 H15F 0.9800 .
C151 H15G 0.9800 .
C151 H15H 0.9800 .
C152 H15I 0.9800 .
C152 H15J 0.9800 .
C152 H15K 0.9800 .

loop_
_geom_torsion_atom_site_label_1
_geom_torsion_atom_site_label_2
_geom_torsion_atom_site_label_3
_geom_torsion_atom_site_label_4
_geom_torsion
_geom_torsion_site_symmetry_1
_geom_torsion_site_symmetry_4
C10 C1 C2 C3 -7.9(8) . .
C1 C2 C3 C4 2.0(7) . .
C1 C2 C3 S1 175.2(4) . .
O3 S1 C3 C2 99.6(4) . .
O2 S1 C3 C2 -137.0(4) . .
O1 S1 C3 C2 -18.2(5) . .
O3 S1 C3 C4 -87.9(5) . .
O2 S1 C3 C4 35.5(5) . .
O1 S1 C3 C4 154.3(4) . .
C2 C3 C4 C5 -167.2(5) . .
S1 C3 C4 C5 20.4(7) . .
C2 C3 C4 C9 10.7(7) . .
S1 C3 C4 C9 -161.6(4) . .
C36 O22 C5 C6 39.3(7) . .
C36 O22 C5 C4 -145.5(5) . .
C9 C4 C5 O22 -166.5(4) . .
C3 C4 C5 O22 11.4(7) . .
C9 C4 C5 C6 8.8(7) . .
C3 C4 C5 C6 -173.2(5) . .
O22 C5 C6 C7 177.1(5) . .
C4 C5 C6 C7 2.1(7) . .
C5 C6 C7 C8 -6.2(8) . .
C6 C7 C8 C9 -1.1(7) . .
C6 C7 C8 S2 168.2(4) . .
O4 S2 C8 C7 -133.2(4) . .
O5 S2 C8 C7 103.5(4) . .
O6 S2 C8 C7 -15.7(4) . .
O4 S2 C8 C9 35.3(5) . .
O5 S2 C8 C9 -87.9(4) . .
O6 S2 C8 C9 152.8(4) . .
C5 C4 C9 C10 160.9(4) . .
C3 C4 C9 C10 -17.2(6) . .
C5 C4 C9 C8 -15.9(6) . .
C3 C4 C9 C8 166.0(4) . .
C7 C8 C9 C10 -164.3(5) . .
S2 C8 C9 C10 27.6(7) . .
C7 C8 C9 C4 12.3(7) . .
S2 C8 C9 C4 -155.8(4) . .
C11 O7 C10 C1 -12.2(7) . .
C11 O7 C10 C9 165.9(4) . .
C2 C1 C10 O7 178.8(4) . .
C2 C1 C10 C9 0.7(7) . .
C4 C9 C10 O7 -166.7(4) . .
C8 C9 C10 O7 10.0(7) . .
C4 C9 C10 C1 11.5(7) . .
C8 C9 C10 C1 -171.8(4) . .
C10 O7 C11 C12 -175.7(4) . .
C13 O8 C12 C11 155.6(4) . .
O7 C11 C12 O8 169.5(4) . .
C12 O8 C13 C14 66.7(6) . .
C15 O9 C14 C13 -172.8(4) . .
O8 C13 C14 O9 68.4(6) . .
C14 O9 C15 C16 178.5(4) . .
C17 O10 C16 C15 -81.3(5) . .
O9 C15 C16 O10 -63.7(5) . .
C16 O10 C17 C18 165.6(4) . .
C19 O11 C18 C17 -168.8(4) . .
O10 C17 C18 O11 -176.6(4) . .
C18 O11 C19 C20 -13.7(6) . .
C18 O11 C19 C28 170.0(4) . .
O11 C19 C20 C21 177.1(4) . .
C28 C19 C20 C21 -6.8(7) . .
C19 C20 C21 C22 6.7(7) . .
C20 C21 C22 C23 3.6(7) . .
C20 C21 C22 S3 -166.2(4) . .
O14 S3 C22 C21 131.9(4) . .
O13 S3 C22 C21 -105.0(4) . .
O12 S3 C22 C21 14.3(4) . .
O14 S3 C22 C23 -37.0(5) . .
O13 S3 C22 C23 86.2(4) . .
O12 S3 C22 C23 -154.6(4) . .
C21 C22 C23 C24 162.5(4) . .
S3 C22 C23 C24 -28.9(6) . .
C21 C22 C23 C28 -13.6(6) . .
S3 C22 C23 C28 154.9(4) . .
C29 O18 C24 C25 16.4(7) . .
C29 O18 C24 C23 -161.2(4) . .
C28 C23 C24 O18 169.0(4) . .
C22 C23 C24 O18 -7.2(7) . .
C28 C23 C24 C25 -8.8(7) . .
C22 C23 C24 C25 175.0(4) . .
O18 C24 C25 C26 -179.1(4) . .
C23 C24 C25 C26 -1.6(7) . .
C24 C25 C26 C27 5.9(7) . .
C25 C26 C27 C28 0.5(7) . .
C25 C26 C27 S4 -174.1(4) . .
O15 S4 C27 C26 -106.1(4) . .
O16 S4 C27 C26 129.5(4) . .
O17 S4 C27 C26 11.8(4) . .
O15 S4 C27 C28 79.7(4) . .
O16 S4 C27 C28 -44.7(5) . .
O17 S4 C27 C28 -162.4(4) . .
O11 C19 C28 C23 173.0(4) . .
C20 C19 C28 C23 -3.3(7) . .
O11 C19 C28 C27 -4.5(7) . .
C20 C19 C28 C27 179.1(4) . .
C24 C23 C28 C19 -162.9(4) . .
C22 C23 C28 C19 13.4(6) . .
C24 C23 C28 C27 14.8(6) . .
C22 C23 C28 C27 -168.9(4) . .
C26 C27 C28 C19 166.7(5) . .
S4 C27 C28 C19 -19.3(7) . .
C26 C27 C28 C23 -10.9(7) . .
S4 C27 C28 C23 163.2(4) . .
C24 O18 C29 C30 171.5(4) . .
C31 O19 C30 C29 -150.4(4) . .
O18 C29 C30 O19 -167.1(4) . .
C30 O19 C31 C32 -63.9(6) . .
C33' O20 C32 C31 149.3(15) . .
C33 O20 C32 C31 115.6(6) . .
O19 C31 C32 O20 -65.8(6) . .
C33' O20 C33 C34 47.8(19) . .
C32 O20 C33 C34 -177.6(6) . .
C35 O21 C34 C33 -164.9(6) . .
C34' O21 C34 C33 -31.9(15) . .
O20 C33 C34 O21 -179.4(5) . .
C32 O20 C33' C34' -93.5(19) . .
C33 O20 C33' C34' -30.7(14) . .
O20 C33' C34' O21 -169.2(15) . .
C35 O21 C34' C33' 108.3(17) . .
C34 O21 C34' C33' 42.0(14) . .
C34 O21 C35 C36 89.0(6) . .
C34' O21 C35 C36 49.3(14) . .
C5 O22 C36 C35 170.1(5) . .
O21 C35 C36 O22 76.1(6) . .
C46 C37 C38 C39 -7.2(7) . .
C37 C38 C39 C40 2.7(7) . .
C37 C38 C39 S5 176.3(4) . .
O23 S5 C39 C38 106.5(4) . .
O24 S5 C39 C38 -129.5(4) . .
O25 S5 C39 C38 -12.1(4) . .
O23 S5 C39 C40 -80.4(4) . .
O24 S5 C39 C40 43.5(5) . .
O25 S5 C39 C40 160.9(4) . .
C38 C39 C40 C41 -167.3(4) . .
S5 C39 C40 C41 19.8(7) . .
C38 C39 C40 C45 7.7(7) . .
S5 C39 C40 C45 -165.2(3) . .
C72 O44 C41 C42 13.5(6) . .
C72 O44 C41 C40 -168.9(4) . .
C39 C40 C41 O44 3.0(7) . .
C45 C40 C41 O44 -172.1(4) . .
C39 C40 C41 C42 -179.4(4) . .
C45 C40 C41 C42 5.5(6) . .
O44 C41 C42 C43 -177.6(4) . .
C40 C41 C42 C43 5.0(7) . .
C41 C42 C43 C44 -6.5(7) . .
C42 C43 C44 C45 -2.7(7) . .
C42 C43 C44 S6 167.0(4) . .
O27 S6 C44 C43 105.0(4) . .
O26 S6 C44 C43 -131.5(4) . .
O28 S6 C44 C43 -13.0(4) . .
O27 S6 C44 C45 -86.0(4) . .
O26 S6 C44 C45 37.5(4) . .
O28 S6 C44 C45 155.9(4) . .
C39 C40 C45 C46 -13.2(6) . .
C41 C40 C45 C46 162.1(4) . .
C39 C40 C45 C44 170.2(4) . .
C41 C40 C45 C44 -14.5(6) . .
C43 C44 C45 C46 -163.0(4) . .
S6 C44 C45 C46 28.5(6) . .
C43 C44 C45 C40 13.4(6) . .
S6 C44 C45 C40 -155.1(4) . .
C47 O29 C46 C37 -18.0(6) . .
C47 O29 C46 C45 159.2(4) . .
C38 C37 C46 O29 178.2(4) . .
C38 C37 C46 C45 1.1(7) . .
C40 C45 C46 O29 -168.4(4) . .
C44 C45 C46 O29 8.0(6) . .
C40 C45 C46 C37 8.9(6) . .
C44 C45 C46 C37 -174.7(4) . .
C46 O29 C47 C48 -167.1(4) . .
C49 O30 C48 C47 155.2(4) . .
O29 C47 C48 O30 171.5(4) . .
C48 O30 C49 C50 73.5(6) . .
O30 C49 C50 O31 73.2(6) . .
C51 O31 C50 C49 168.5(4) . .
C50 O31 C51 C52 80.8(7) . .
C53 O32 C52 C51 -169.8(5) . .
O31 C51 C52 O32 57.5(7) . .
C52 O32 C53 C54 167.9(4) . .
C55 O33 C54 C53 -172.8(4) . .
O32 C53 C54 O33 -174.9(4) . .
C54 O33 C55 C56 -18.1(6) . .
C54 O33 C55 C64 165.2(4) . .
O33 C55 C56 C57 -179.4(4) . .
C64 C55 C56 C57 -2.9(7) . .
C55 C56 C57 C58 7.2(7) . .
C56 C57 C58 C59 1.5(7) . .
C56 C57 C58 S7 -170.2(4) . .
O36 S7 C58 C57 136.6(4) . .
O35 S7 C58 C57 -100.0(4) . .
O34 S7 C58 C57 18.7(4) . .
O36 S7 C58 C59 -34.4(4) . .
O35 S7 C58 C59 89.0(4) . .
O34 S7 C58 C59 -152.4(4) . .
C57 C58 C59 C60 165.3(4) . .
S7 C58 C59 C60 -24.0(7) . .
C57 C58 C59 C64 -14.3(6) . .
S7 C58 C59 C64 156.5(4) . .
C65 O40 C60 C61 16.6(7) . .
C65 O40 C60 C59 -159.9(4) . .
C64 C59 C60 O40 164.8(4) . .
C58 C59 C60 O40 -14.7(7) . .
C64 C59 C60 C61 -11.9(7) . .
C58 C59 C60 C61 168.6(4) . .
O40 C60 C61 C62 -175.8(4) . .
C59 C60 C61 C62 0.5(7) . .
C60 C61 C62 C63 8.1(7) . .
C61 C62 C63 C64 -4.7(7) . .
C61 C62 C63 S8 -175.1(4) . .
O37 S8 C63 C62 -106.9(4) . .
O38 S8 C63 C62 129.0(4) . .
O39 S8 C63 C62 12.0(4) . .
O37 S8 C63 C64 83.3(4) . .
O38 S8 C63 C64 -40.8(4) . .
O39 S8 C63 C64 -157.9(4) . .
O33 C55 C64 C59 167.0(4) . .
C56 C55 C64 C59 -9.8(6) . .
O33 C55 C64 C63 -9.2(6) . .
C56 C55 C64 C63 174.0(4) . .
C60 C59 C64 C55 -161.5(4) . .
C58 C59 C64 C55 18.1(6) . .
C60 C59 C64 C63 15.0(6) . .
C58 C59 C64 C63 -165.5(4) . .
C62 C63 C64 C55 169.2(4) . .
S8 C63 C64 C55 -21.3(6) . .
C62 C63 C64 C59 -7.0(7) . .
S8 C63 C64 C59 162.5(3) . .
C60 O40 C65 C66 171.3(4) . .
C67 O41 C66 C65 -159.0(4) . .
O40 C65 C66 O41 -169.2(4) . .
C66 O41 C67 C68 -72.2(6) . .
C69 O42 C68 C67 -165.8(4) . .
O41 C67 C68 O42 -74.5(6) . .
C68 O42 C69 C70 -79.8(6) . .
C71 O43 C70 C69 175.1(4) . .
O42 C69 C70 O43 -60.4(7) . .
C70 O43 C71 C72 -156.7(4) . .
C41 O44 C72 C71 169.4(4) . .
O43 C71 C72 O44 169.5(4) . .
C75 N1 C76 C77 66.7(8) . .
C74 N1 C76 C77 -59.1(8) . .
C73 N1 C76 C77 -175.9(6) . .
C78 N2 C77 C76 -118.0(6) . .
C87 N2 C77 C76 71.1(7) . .
N1 C76 C77 N2 102.2(7) . .
C87 N2 C78 O46 175.0(5) . .
C77 N2 C78 O46 3.5(8) . .
C87 N2 C78 C79 -4.3(5) . .
C77 N2 C78 C79 -175.7(5) . .
O46 C78 C79 C80 4.4(9) . .
N2 C78 C79 C80 -176.3(5) . .
O46 C78 C79 C86 -175.4(5) . .
N2 C78 C79 C86 3.8(5) . .
C86 C79 C80 C81 1.2(7) . .
C78 C79 C80 C81 -178.6(5) . .
C79 C80 C81 C84 1.2(7) . .
C79 C80 C81 C82 178.9(5) . .
C83 N3 C82 O48 169.3(5) . .
C88 N3 C82 O48 1.9(8) . .
C83 N3 C82 C81 -8.5(5) . .
C88 N3 C82 C81 -175.9(4) . .
C80 C81 C82 O48 10.8(9) . .
C84 C81 C82 O48 -171.3(5) . .
C80 C81 C82 N3 -171.5(5) . .
C84 C81 C82 N3 6.5(5) . .
C82 N3 C83 O47 -173.8(5) . .
C88 N3 C83 O47 -7.0(8) . .
C82 N3 C83 C84 7.1(5) . .
C88 N3 C83 C84 173.9(4) . .
C80 C81 C84 C85 -2.3(8) . .
C82 C81 C84 C85 179.6(4) . .
C80 C81 C84 C83 175.8(4) . .
C82 C81 C84 C83 -2.4(5) . .
O47 C83 C84 C85 -3.8(9) . .
N3 C83 C84 C85 175.2(5) . .
O47 C83 C84 C81 178.3(5) . .
N3 C83 C84 C81 -2.6(5) . .
C81 C84 C85 C86 0.6(7) . .
C83 C84 C85 C86 -177.0(5) . .
C80 C79 C86 C85 -2.9(8) . .
C78 C79 C86 C85 176.9(5) . .
C80 C79 C86 C87 178.1(4) . .
C78 C79 C86 C87 -2.1(5) . .
C84 C85 C86 C79 1.9(7) . .
C84 C85 C86 C87 -179.4(5) . .
C78 N2 C87 O45 -179.7(5) . .
C77 N2 C87 O45 -7.6(8) . .
C78 N2 C87 C86 3.1(6) . .
C77 N2 C87 C86 175.1(5) . .
C79 C86 C87 O45 -177.5(5) . .
C85 C86 C87 O45 3.6(9) . .
C79 C86 C87 N2 -0.5(5) . .
C85 C86 C87 N2 -179.4(5) . .
C83 N3 C88 C89 111.8(5) . .
C82 N3 C88 C89 -82.5(5) . .
N3 C88 C89 N4 -109.4(5) . .
C92 N4 C89 C88 63.8(5) . .
C90 N4 C89 C88 -59.8(5) . .
C91 N4 C89 C88 -177.6(4) . .
C93 N5 C96 C97 -61.5(6) . .
C94 N5 C96 C97 61.2(6) . .
C95 N5 C96 C97 179.0(5) . .
C107 N6 C97 C96 113.3(5) . .
C98 N6 C97 C96 -78.0(6) . .
N5 C96 C97 N6 -172.8(4) . .
C107 N6 C98 O49 -179.9(5) . .
C97 N6 C98 O49 10.3(8) . .
C107 N6 C98 C99 -1.3(5) . .
C97 N6 C98 C99 -171.0(4) . .
O49 C98 C99 C100 -0.4(9) . .
N6 C98 C99 C100 -179.1(5) . .
O49 C98 C99 C106 178.6(5) . .
N6 C98 C99 C106 -0.1(5) . .
C106 C99 C100 C101 1.3(7) . .
C98 C99 C100 C101 -179.8(4) . .
C99 C100 C101 C104 -0.4(7) . .
C99 C100 C101 C102 -178.4(4) . .
C103 N7 C102 O52 173.9(4) . .
C108 N7 C102 O52 7.7(7) . .
C103 N7 C102 C101 -3.6(5) . .
C108 N7 C102 C101 -169.9(4) . .
C104 C101 C102 O52 -173.7(5) . .
C100 C101 C102 O52 4.4(8) . .
C104 C101 C102 N7 3.7(5) . .
C100 C101 C102 N7 -178.2(5) . .
C102 N7 C103 O51 178.7(5) . .
C108 N7 C103 O51 -15.2(8) . .
C102 N7 C103 C104 2.2(5) . .
C108 N7 C103 C104 168.4(4) . .
C100 C101 C104 C105 -0.5(7) . .
C102 C101 C104 C105 177.8(4) . .
C100 C101 C104 C103 179.3(4) . .
C102 C101 C104 C103 -2.4(5) . .
O51 C103 C104 C105 3.7(9) . .
N7 C103 C104 C105 -180.0(5) . .
O51 C103 C104 C101 -176.1(5) . .
N7 C103 C104 C101 0.2(5) . .
C101 C104 C105 C106 0.6(7) . .
C103 C104 C105 C106 -179.2(4) . .
C100 C99 C106 C105 -1.3(8) . .
C98 C99 C106 C105 179.6(4) . .
C100 C99 C106 C107 -179.7(4) . .
C98 C99 C106 C107 1.2(5) . .
C104 C105 C106 C99 0.3(7) . .
C104 C105 C106 C107 178.3(4) . .
C98 N6 C107 O50 -176.5(5) . .
C97 N6 C107 O50 -6.7(8) . .
C98 N6 C107 C106 2.0(5) . .
C97 N6 C107 C106 171.9(4) . .
C99 C106 C107 O50 176.5(5) . .
C105 C106 C107 O50 -1.8(9) . .
C99 C106 C107 N6 -2.0(5) . .
C105 C106 C107 N6 179.8(5) . .
C103 N7 C108 C109 115.5(5) . .
C102 N7 C108 C109 -79.9(5) . .
C112 N8 C109 C108 -177.5(4) . .
C110 N8 C109 C108 -58.1(5) . .
C111 N8 C109 C108 64.7(6) . .
N7 C108 C109 N8 -78.3(6) . .
C113 N13 C116 C117 61.5(5) . .
C114 N13 C116 C117 -61.1(5) . .
C115 N13 C116 C117 179.9(4) . .
C118 N14 C117 C116 -113.4(5) . .
C122 N14 C117 C116 71.0(6) . .
N13 C116 C117 N14 106.2(5) . .
C122 N14 C118 O54 177.4(5) . .
C117 N14 C118 O54 1.5(8) . .
C122 N14 C118 C119 -3.8(5) . .
C117 N14 C118 C119 -179.7(4) . .
O54 C118 C119 C120 1.9(9) . .
N14 C118 C119 C120 -176.9(5) . .
O54 C118 C119 C121 -179.2(5) . .
N14 C118 C119 C121 2.0(5) . .
C121 C119 C120 C121 -1.8(7) . 2_676
C118 C119 C120 C121 176.9(5) . 2_676
C120 C119 C121 C120 1.9(8) . 2_676
C118 C119 C121 C120 -177.0(4) . 2_676
C120 C119 C121 C122 179.2(4) . .
C118 C119 C121 C122 0.3(5) . .
C118 N14 C122 O53 -175.0(5) . .
C117 N14 C122 O53 1.1(8) . .
C118 N14 C122 C121 4.0(5) . .
C117 N14 C122 C121 -179.9(4) . .
C119 C121 C122 O53 176.4(5) . .
C120 C121 C122 O53 -6.5(9) 2_676 .
C119 C121 C122 N14 -2.5(5) . .
C120 C121 C122 N14 174.6(5) 2_676 .
C124 N15 C126 C127 62.0(5) . .
C123 N15 C126 C127 -61.2(6) . .
C125 N15 C126 C127 179.3(4) . .
C128 N16 C127 C126 -109.3(5) . .
C131 N16 C127 C126 73.9(6) . .
N15 C126 C127 N16 118.9(5) . .
C131 N16 C128 O55 176.6(5) . .
C127 N16 C128 O55 -0.5(8) . .
C131 N16 C128 C129 -3.7(5) . .
C127 N16 C128 C129 179.3(4) . .
O55 C128 C129 C130 -179.2(5) . .
N16 C128 C129 C130 1.0(5) . .
O55 C128 C129 C132 4.5(8) . 2_566
N16 C128 C129 C132 -175.3(4) . 2_566
C132 C129 C130 C132 -0.8(8) 2_566 .
C128 C129 C130 C132 -177.4(4) . .
C132 C129 C130 C131 178.3(4) 2_566 .
C128 C129 C130 C131 1.8(5) . .
C128 N16 C131 O56 -174.6(5) . .
C127 N16 C131 O56 2.6(8) . .
C128 N16 C131 C130 4.8(5) . .
C127 N16 C131 C130 -178.1(4) . .
C129 C130 C131 O56 175.4(5) . .
C132 C130 C131 O56 -5.5(9) . .
C129 C130 C131 N16 -3.9(5) . .
C132 C130 C131 N16 175.2(5) . .
C129 C130 C132 C129 0.8(7) . 2_566
C131 C130 C132 C129 -178.2(5) . 2_566
C133 N17 C136 C137 -59.1(5) . .
C135 N17 C136 C137 -178.1(4) . .
C134 N17 C136 C137 63.7(5) . .
C138 N18 C137 C136 -119.5(5) . .
C147 N18 C137 C136 75.8(6) . .
N17 C136 C137 N18 79.6(5) . .
C147 N18 C138 O58 178.3(4) . .
C137 N18 C138 O58 12.0(7) . .
C147 N18 C138 C139 -2.7(5) . .
C137 N18 C138 C139 -169.0(4) . .
O58 C138 C139 C140 0.2(8) . .
N18 C138 C139 C140 -178.8(5) . .
O58 C138 C139 C146 179.8(5) . .
N18 C138 C139 C146 0.9(5) . .
C146 C139 C140 C141 -0.3(7) . .
C138 C139 C140 C141 179.3(5) . .
C139 C140 C141 C144 0.8(7) . .
C139 C140 C141 C142 -178.8(5) . .
C143 N19 C142 O59 177.6(5) . .
C148 N19 C142 O59 2.7(8) . .
C143 N19 C142 C141 0.7(5) . .
C148 N19 C142 C141 -174.2(4) . .
C140 C141 C142 O59 3.5(9) . .
C144 C141 C142 O59 -176.1(5) . .
C140 C141 C142 N19 -179.8(5) . .
C144 C141 C142 N19 0.6(5) . .
C142 N19 C143 O60 178.6(5) . .
C148 N19 C143 O60 -6.4(8) . .
C142 N19 C143 C144 -1.6(5) . .
C148 N19 C143 C144 173.4(4) . .
C140 C141 C144 C145 -0.6(8) . .
C142 C141 C144 C145 179.1(4) . .
C140 C141 C144 C143 178.8(4) . .
C142 C141 C144 C143 -1.6(5) . .
O60 C143 C144 C145 1.0(9) . .
N19 C143 C144 C145 -178.7(5) . .
O60 C143 C144 C141 -178.3(5) . .
N19 C143 C144 C141 2.0(5) . .
C141 C144 C145 C146 -0.2(7) . .
C143 C144 C145 C146 -179.4(5) . .
C144 C145 C146 C139 0.7(7) . .
C144 C145 C146 C147 179.1(5) . .
C140 C139 C146 C145 -0.5(7) . .
C138 C139 C146 C145 179.8(4) . .
C140 C139 C146 C147 -179.2(4) . .
C138 C139 C146 C147 1.1(5) . .
C138 N18 C147 O57 -174.1(5) . .
C137 N18 C147 O57 -7.6(7) . .
C138 N18 C147 C146 3.4(5) . .
C137 N18 C147 C146 169.9(4) . .
C145 C146 C147 O57 -3.9(8) . .
C139 C146 C147 O57 174.6(5) . .
C145 C146 C147 N18 178.7(5) . .
C139 C146 C147 N18 -2.7(5) . .
C143 N19 C148 C149 76.3(6) . .
C142 N19 C148 C149 -109.4(5) . .
C150 N20 C149 C148 63.1(6) . .
C152 N20 C149 C148 -58.5(6) . .
C151 N20 C149 C148 -178.9(5) . .
N19 C148 C149 N20 173.5(4) . .
